data_7039292
loop_
_publ_author_name
'Li, Yingguo'
'Zhao, Hongwei'
'Mao, Xiaoyang'
'Pan, Xiaobo'
'Wu, Jincai'

_publ_section_title
;
 Structures of potassium calix[4]arene crown ether inclusion complexes and
 application in polymerization of rac-lactide.
;
_journal_issue 23
_journal_name_full 'Dalton transactions (Cambridge, England : 2003)'
_journal_page_first 9636
_journal_page_last 9645
_journal_paper_doi 10.1039/c6dt01417h
_journal_volume 45
_journal_year 2016
_chemical_absolute_configuration ad
_chemical_formula_moiety 'C52 H68 K2 O7, C52 H70 K2 O8, 4(C2 H3 N)'
_chemical_formula_sum 'C112 H150 K4 N4 O15'
_chemical_formula_weight 1948.76
_chemical_name_systematic
;
 ? 
;
_space_group_crystal_system monoclinic
_space_group_IT_number 4
_space_group_name_Hall 'P 2yb'
_space_group_name_H-M_alt 'P 1 21 1'
_symmetry_space_group_name_Hall 'P 2yb'
_symmetry_space_group_name_H-M 'P 1 21 1'
_atom_sites_solution_hydrogens geom
_atom_sites_solution_primary direct
_atom_sites_solution_secondary difmap
_audit_creation_date 2015-10-14
_audit_creation_method
;
Olex2 1.2
(compiled 2015.09.30 svn.r3233 for OlexSys, GUI svn.r5103)
;
_audit_update_record
;
2016-03-02 deposited with the CCDC.
2016-05-16 downloaded from the CCDC.
;
_cell_angle_alpha 90.00
_cell_angle_beta 109.1440(10)
_cell_angle_gamma 90.00
_cell_formula_units_Z 2
_cell_length_a 13.4859(10)
_cell_length_b 20.6897(15)
_cell_length_c 20.2255(15)
_cell_measurement_reflns_used 8908
_cell_measurement_temperature 296(2)
_cell_measurement_theta_max 30.11
_cell_measurement_theta_min 2.35
_cell_volume 5331.2(7)
_computing_molecular_graphics 'Olex2 (Dolomanov et al., 2009)'
_computing_publication_material 'Olex2 (Dolomanov et al., 2009)'
_computing_structure_refinement 'XL (Sheldrick, 2008)'
_computing_structure_solution 'ShelXT (Sheldrick, 2015)'
_diffrn_ambient_temperature 296.15
_diffrn_measured_fraction_theta_full 0.696
_diffrn_measured_fraction_theta_max 0.670
_diffrn_measurement_device_type 'Bruker APEX-II CCD'
_diffrn_measurement_method '\f and \w scans'
_diffrn_radiation_monochromator graphite
_diffrn_radiation_type MoK\a
_diffrn_radiation_wavelength 0.71073
_diffrn_reflns_av_R_equivalents 0.0440
_diffrn_reflns_av_unetI/netI 0.1242
_diffrn_reflns_limit_h_max 18
_diffrn_reflns_limit_h_min -18
_diffrn_reflns_limit_k_max 29
_diffrn_reflns_limit_k_min -19
_diffrn_reflns_limit_l_max 26
_diffrn_reflns_limit_l_min -26
_diffrn_reflns_number 27252
_diffrn_reflns_theta_full 25.00
_diffrn_reflns_theta_max 31.36
_diffrn_reflns_theta_min 1.45
_diffrn_source 'fine-focus sealed tube'
_diffrn_standards_number 0
_exptl_absorpt_coefficient_mu 0.231
_exptl_absorpt_correction_T_max 1.00
_exptl_absorpt_correction_T_min 0.95
_exptl_absorpt_correction_type multi-scan
_exptl_crystal_colour colorless
_exptl_crystal_colour_lustre clear
_exptl_crystal_density_diffrn 1.214
_exptl_crystal_density_method 'not measured'
_exptl_crystal_description block
_exptl_crystal_F_000 2092
_exptl_crystal_recrystallization_method 'Re-crystallisation from solvent'
_exptl_crystal_size_max 0.22
_exptl_crystal_size_mid 0.2
_exptl_crystal_size_min 0.18
_refine_diff_density_max 0.608
_refine_diff_density_min -0.451
_refine_diff_density_rms 0.050
_refine_ls_abs_structure_details 'Flack H D (1983), Acta Cryst. A39, 876-881'
_refine_ls_abs_structure_Flack 0.21(4)
_refine_ls_extinction_method none
_refine_ls_goodness_of_fit_ref 0.912
_refine_ls_hydrogen_treatment constr
_refine_ls_matrix_type full
_refine_ls_number_parameters 1276
_refine_ls_number_reflns 15886
_refine_ls_number_restraints 133
_refine_ls_restrained_S_all 0.937
_refine_ls_R_factor_all 0.0912
_refine_ls_R_factor_gt 0.0602
_refine_ls_shift/su_max 0.009
_refine_ls_shift/su_mean 0.000
_refine_ls_structure_factor_coef Fsqd
_refine_ls_weighting_details 'calc w=1/[\s^2^(Fo^2^)+(0.0425P)^2^+0.0000P] where P=(Fo^2^+2Fc^2^)/3'
_refine_ls_weighting_scheme calc
_refine_ls_wR_factor_gt 0.1203
_refine_ls_wR_factor_ref 0.1327
_reflns_number_gt 10309
_reflns_number_total 15886
_reflns_threshold_expression >2sigma(I)
_cod_data_source_file c6dt01417h2.cif
_cod_data_source_block 10
_cod_depositor_comments 'Adding full bibliography for 7039292--7039295.cif.'
_cod_database_code 7039292
_olex2_refinement_description
;
1. Fixed Uiso
 At 1.2 times of:
  All C(H) groups, All C(H,H) groups
 At 1.5 times of:
  All C(H,H,H) groups, All O(H,H) groups
2. Rigid bond restraints
 C81, C82, C82A, C83, C83A, C84, C84A
 with sigma for 1-2 distances of 0.01 and sigma for 1-3 distances of 0.01
 C33, C34, C35, C36
 with sigma for 1-2 distances of 0.01 and sigma for 1-3 distances of 0.01
 C29, C30, C31, C32
 with sigma for 1-2 distances of 0.005 and sigma for 1-3 distances of 0.005
3. Uiso/Uaniso restraints and constraints
C81 \\sim C82 \\sim C82A \\sim C83 \\sim C83A \\sim C84 \\sim C84A: within 1.7A
with sigma of 0.004 and sigma for terminal atoms of 0.008
C33 \\sim C34 \\sim C35 \\sim C36: within 1.7A with sigma of 0.04 and sigma for
terminal atoms of 0.08
C29 \\sim C30 \\sim C31 \\sim C32: within 1.7A with sigma of 0.004 and sigma
for terminal atoms of 0.008
4. Others
 Sof(C82)=Sof(H82A)=Sof(H82B)=Sof(H82C)=Sof(C83)=Sof(H83A)=Sof(H83B)=Sof(H83C)=
 Sof(C84)=Sof(H84A)=Sof(H84B)=Sof(H84C)=1-FVAR(1)
 Sof(C82A)=Sof(H82D)=Sof(H82E)=Sof(H82F)=Sof(C83A)=Sof(H83D)=Sof(H83E)=
 Sof(H83F)=Sof(C84A)=Sof(H84D)=Sof(H84E)=Sof(H84F)=FVAR(1)
5.a Rotating group:
 O15(H15A,H15B)
5.b Secondary CH2 refined with riding coordinates:
 C7(H7A,H7B), C14(H14A,H14B), C21(H21A,H21B), C28(H28A,H28B), C45(H45A,H45B),
 C46(H46A,H46B), C47(H47A,H47B), C48(H48A,H48B), C49(H49A,H49B), C50(H50A,H50B),
  C51(H51A,H51B), C52(H52A,H52B), C59(H59A,H59B), C66(H66A,H66B), C73(H73A,
 H73B), C80(H80A,H80B), C97(H97A,H97B), C98(H98A,H98B), C99(H99A,H99B),
 C100(H10A,H10B), C101(H10C,H10D), C102(H10E,H10F), C103(H10G,H10H), C104(H10I,
 H10J)
5.c Aromatic/amide H refined with riding coordinates:
 C3(H3), C5(H5), C11(H11), C13(H13), C18(H18), C20(H20), C25(H25), C27(H27),
 C55(H55), C57(H57), C63(H63), C65(H65), C70(H70), C72(H72), C77(H77), C79(H79)
5.d Idealised Me refined as rotating group:
 C30(H30A,H30B,H30C), C31(H31A,H31B,H31C), C32(H32A,H32B,H32C), C34(H34A,H34B,
 H34C), C35(H35A,H35B,H35C), C36(H36A,H36B,H36C), C38(H38A,H38B,H38C), C39(H39A,
 H39B,H39C), C40(H40A,H40B,H40C), C42(H42A,H42B,H42C), C43(H43A,H43B,H43C),
 C44(H44A,H44B,H44C), C82(H82A,H82B,H82C), C82A(H82D,H82E,H82F), C83(H83A,H83B,
 H83C), C83A(H83D,H83E,H83F), C84(H84A,H84B,H84C), C84A(H84D,H84E,H84F),
 C86(H86A,H86B,H86C), C87(H87A,H87B,H87C), C88(H88A,H88B,H88C), C90(H90A,H90B,
 H90C), C91(H91A,H91B,H91C), C92(H92A,H92B,H92C), C94(H94A,H94B,H94C), C95(H95A,
 H95B,H95C), C96(H96A,H96B,H96C), C105(H10K,H10L,H10M), C107(H10N,H10O,H10P),
 C109(H10Q,H10R,H10S), C111(H11A,H11B,H11C)
;
_olex2_submission_special_instructions 'No special instructions were received'
_solvent_exptl_crystal_recrystallization_method acetonitrile

loop_
_space_group_symop_id
_space_group_symop_operation_xyz
1 'x, y, z'
2 '-x, y+1/2, -z'

loop_
_atom_site_label
_atom_site_type_symbol
_atom_site_fract_x
_atom_site_fract_y
_atom_site_fract_z
_atom_site_U_iso_or_equiv
_atom_site_adp_type
_atom_site_occupancy
_atom_site_calc_flag
_atom_site_disorder_assembly
_atom_site_disorder_group
_atom_site_refinement_flags_posn
_atom_site_refinement_flags_adp
K1 K 0.66871(8) 0.83619(5) 0.28120(5) 0.0255(2) Uani 1 d . . . .
K2 K 0.82140(8) 0.66644(5) 0.22783(6) 0.0274(2) Uani 1 d . . . .
O1 O 0.6999(2) 0.61360(15) 0.28530(18) 0.0244(7) Uani 1 d . . . .
O2 O 0.7987(2) 0.79159(16) 0.22757(18) 0.0244(7) Uani 1 d . . . .
O3 O 0.5663(2) 0.78181(14) 0.15046(17) 0.0217(7) Uani 1 d . . . .
O4 O 0.5078(3) 0.90716(18) 0.1640(2) 0.0370(9) Uani 1 d . . . .
O5 O 0.6138(3) 0.96971(17) 0.2910(2) 0.0367(9) Uani 1 d . . . .
O6 O 0.7964(3) 0.92395(18) 0.3980(2) 0.0349(9) Uani 1 d . . . .
O7 O 0.8496(2) 0.79772(15) 0.38743(17) 0.0221(7) Uani 1 d . . . .
C1 C 0.6478(3) 0.6601(2) 0.3034(2) 0.0196(9) Uani 1 d . . . .
C2 C 0.6854(3) 0.6908(2) 0.3708(2) 0.0195(9) Uani 1 d . . . .
C3 C 0.6204(4) 0.7336(2) 0.3903(3) 0.0259(11) Uani 1 d . . . .
H3 H 0.6456 0.7523 0.4345 0.031 Uiso 1 calc . . R .
C4 C 0.5193(3) 0.7502(2) 0.3472(2) 0.0223(10) Uani 1 d . . . .
C5 C 0.4873(4) 0.7253(2) 0.2786(3) 0.0255(10) Uani 1 d . . . .
H5 H 0.4224 0.7375 0.2474 0.031 Uiso 1 calc . . R .
C6 C 0.5508(3) 0.6827(2) 0.2563(2) 0.0216(9) Uani 1 d . . . .
C7 C 0.5108(3) 0.6554(2) 0.1837(2) 0.0227(10) Uani 1 d . . . .
H7A H 0.4421 0.6738 0.1600 0.027 Uiso 1 calc . . R .
H7B H 0.5016 0.6092 0.1870 0.027 Uiso 1 calc . . R .
C8 C 0.5803(3) 0.6671(2) 0.1381(2) 0.0194(8) Uani 1 d . . . .
C9 C 0.6070(4) 0.7296(2) 0.1245(2) 0.0220(10) Uani 1 d . . . .
C10 C 0.6788(3) 0.7403(2) 0.0886(2) 0.0191(9) Uani 1 d . . . .
C11 C 0.7136(4) 0.6865(2) 0.0602(2) 0.0227(10) Uani 1 d . . . .
H11 H 0.7582 0.6929 0.0341 0.027 Uiso 1 calc . . R .
C12 C 0.6840(4) 0.6246(2) 0.0696(3) 0.0217(9) Uani 1 d . . . .
C13 C 0.6184(3) 0.6160(2) 0.1100(2) 0.0202(9) Uani 1 d . . . .
H13 H 0.5999 0.5742 0.1182 0.024 Uiso 1 calc . . R .
C14 C 0.7195(4) 0.8073(2) 0.0811(3) 0.0230(10) Uani 1 d . . . .
H14A H 0.7104 0.8146 0.0321 0.028 Uiso 1 calc . . R .
H14B H 0.6770 0.8388 0.0950 0.028 Uiso 1 calc . . R .
C15 C 0.8321(4) 0.8187(2) 0.1228(3) 0.0229(10) Uani 1 d . . . .
C16 C 0.8661(4) 0.8102(2) 0.1978(3) 0.0220(10) Uani 1 d . . . .
C17 C 0.9704(4) 0.8256(2) 0.2372(2) 0.0230(10) Uani 1 d . . . .
C18 C 1.0371(3) 0.8528(2) 0.2044(3) 0.0228(9) Uani 1 d . . . .
H18 H 1.1057 0.8628 0.2313 0.027 Uiso 1 calc . . R .
C19 C 1.0037(4) 0.8655(2) 0.1319(3) 0.0258(11) Uani 1 d . . . .
C20 C 0.9031(3) 0.8458(2) 0.0923(2) 0.0222(9) Uani 1 d . . . .
H20 H 0.8818 0.8505 0.0439 0.027 Uiso 1 calc . . R .
C21 C 1.0037(4) 0.8220(2) 0.3168(3) 0.0270(11) Uani 1 d . . . .
H21A H 0.9646 0.8541 0.3331 0.032 Uiso 1 calc . . R .
H21B H 1.0775 0.8330 0.3361 0.032 Uiso 1 calc . . R .
C22 C 0.9864(3) 0.7557(2) 0.3448(2) 0.0203(9) Uani 1 d . . . .
C23 C 0.9083(3) 0.7465(2) 0.3764(2) 0.0208(9) Uani 1 d . . . .
C24 C 0.8836(3) 0.6845(2) 0.3939(2) 0.0234(10) Uani 1 d . . . .
C25 C 0.9443(4) 0.6332(2) 0.3858(3) 0.0265(11) Uani 1 d . . . .
H25 H 0.9293 0.5919 0.3980 0.032 Uiso 1 calc . . R .
C26 C 1.0289(4) 0.6416(2) 0.3594(3) 0.0246(10) Uani 1 d . . . .
C27 C 1.0444(4) 0.7041(2) 0.3377(3) 0.0254(10) Uani 1 d . . . .
H27 H 1.0966 0.7105 0.3177 0.030 Uiso 1 calc . . R .
C28 C 0.7927(3) 0.6735(2) 0.4216(2) 0.0265(10) Uani 1 d . . . .
H28A H 0.7922 0.6283 0.4343 0.032 Uiso 1 calc . . R .
H28B H 0.8050 0.6988 0.4639 0.032 Uiso 1 calc . . R .
C29 C 0.4468(5) 0.7925(3) 0.3734(4) 0.0488(14) Uani 1 d . . . U
C30 C 0.3938(7) 0.7517(4) 0.4113(6) 0.105(2) Uani 1 d . . . U
H30A H 0.4453 0.7321 0.4508 0.158 Uiso 1 calc . . GR .
H30B H 0.3543 0.7187 0.3805 0.158 Uiso 1 calc . . GR .
H30C H 0.3473 0.7779 0.4272 0.158 Uiso 1 calc . . GR .
C31 C 0.5046(7) 0.8458(5) 0.4199(6) 0.111(3) Uani 1 d . . . U
H31A H 0.5562 0.8277 0.4604 0.167 Uiso 1 calc . . GR .
H31B H 0.4560 0.8715 0.4342 0.167 Uiso 1 calc . . GR .
H31C H 0.5387 0.8724 0.3949 0.167 Uiso 1 calc . . GR .
C32 C 0.3686(9) 0.8284(5) 0.3174(5) 0.115(3) Uani 1 d . . . U
H32A H 0.4028 0.8499 0.2888 0.172 Uiso 1 calc . . GR .
H32B H 0.3348 0.8598 0.3377 0.172 Uiso 1 calc . . GR .
H32C H 0.3171 0.7988 0.2892 0.172 Uiso 1 calc . . GR .
C33 C 1.0956(4) 0.5833(3) 0.3534(3) 0.0368(13) Uani 1 d . . . U
C34 C 1.1647(7) 0.5981(4) 0.3117(6) 0.124(4) Uani 1 d . . . U
H34A H 1.1226 0.6055 0.2638 0.186 Uiso 1 calc . . GR .
H34B H 1.2110 0.5624 0.3141 0.186 Uiso 1 calc . . GR .
H34C H 1.2052 0.6361 0.3301 0.186 Uiso 1 calc . . GR .
C35 C 1.1271(10) 0.5470(6) 0.4134(6) 0.153(5) Uani 1 d . . . U
H35A H 1.1985 0.5574 0.4398 0.230 Uiso 1 calc . . GR .
H35B H 1.1220 0.5020 0.4015 0.230 Uiso 1 calc . . GR .
H35C H 1.0829 0.5563 0.4410 0.230 Uiso 1 calc . . GR .
C36 C 1.0146(8) 0.5371(4) 0.2971(7) 0.130(4) Uani 1 d . . . U
H36A H 0.9472 0.5577 0.2799 0.195 Uiso 1 calc . . GR .
H36B H 1.0081 0.4968 0.3189 0.195 Uiso 1 calc . . GR .
H36C H 1.0402 0.5291 0.2588 0.195 Uiso 1 calc . . GR .
C37 C 1.0703(4) 0.9070(3) 0.0986(3) 0.0333(12) Uani 1 d . . . .
C38 C 1.0127(5) 0.9715(3) 0.0758(4) 0.0538(18) Uani 1 d . . . .
H38A H 0.9472 0.9638 0.0395 0.081 Uiso 1 calc . . GR .
H38B H 1.0553 0.9997 0.0587 0.081 Uiso 1 calc . . GR .
H38C H 0.9998 0.9912 0.1152 0.081 Uiso 1 calc . . GR .
C39 C 1.0831(6) 0.8735(3) 0.0347(4) 0.065(2) Uani 1 d . . . .
H39A H 1.1263 0.8358 0.0494 0.097 Uiso 1 calc . . GR .
H39B H 1.1157 0.9027 0.0111 0.097 Uiso 1 calc . . GR .
H39C H 1.0154 0.8610 0.0035 0.097 Uiso 1 calc . . GR .
C40 C 1.1771(4) 0.9236(4) 0.1498(3) 0.0567(18) Uani 1 d . . . .
H40A H 1.1687 0.9464 0.1890 0.085 Uiso 1 calc . . GR .
H40B H 1.2143 0.9504 0.1271 0.085 Uiso 1 calc . . GR .
H40C H 1.2160 0.8846 0.1659 0.085 Uiso 1 calc . . GR .
C41 C 0.7196(4) 0.5648(2) 0.0374(3) 0.0291(11) Uani 1 d . . . .
C42 C 0.7781(5) 0.5827(2) -0.0115(3) 0.058(2) Uani 1 d . . . .
H42A H 0.8437 0.6025 0.0145 0.087 Uiso 1 calc . . GR .
H42B H 0.7369 0.6124 -0.0461 0.087 Uiso 1 calc . . GR .
H42C H 0.7913 0.5445 -0.0343 0.087 Uiso 1 calc . . GR .
C43 C 0.6228(4) 0.5244(2) -0.0032(3) 0.0414(13) Uani 1 d . . . .
H43A H 0.6452 0.4839 -0.0165 0.062 Uiso 1 calc . . GR .
H43B H 0.5823 0.5475 -0.0444 0.062 Uiso 1 calc . . GR .
H43C H 0.5805 0.5168 0.0260 0.062 Uiso 1 calc . . GR .
C44 C 0.7877(5) 0.5225(3) 0.0973(3) 0.0450(13) Uani 1 d . . . .
H44A H 0.7487 0.5113 0.1277 0.067 Uiso 1 calc . . GR .
H44B H 0.8498 0.5458 0.1232 0.067 Uiso 1 calc . . GR .
H44C H 0.8072 0.4838 0.0784 0.067 Uiso 1 calc . . GR .
C45 C 0.9037(4) 0.8345(2) 0.4492(2) 0.0277(10) Uani 1 d . . . .
H45A H 0.9657 0.8547 0.4440 0.033 Uiso 1 calc . . R .
H45B H 0.9256 0.8064 0.4898 0.033 Uiso 1 calc . . R .
C46 C 0.8303(4) 0.8851(3) 0.4585(3) 0.0376(14) Uani 1 d . . . .
H46A H 0.7704 0.8647 0.4664 0.045 Uiso 1 calc . . R .
H46B H 0.8657 0.9116 0.4989 0.045 Uiso 1 calc . . R .
C47 C 0.7355(5) 0.9791(3) 0.4063(3) 0.0450(15) Uani 1 d . . . .
H47A H 0.7805 1.0087 0.4401 0.054 Uiso 1 calc . . R .
H47B H 0.6805 0.9647 0.4240 0.054 Uiso 1 calc . . R .
C48 C 0.6884(5) 1.0126(3) 0.3399(4) 0.0478(17) Uani 1 d . . . .
H48A H 0.6528 1.0513 0.3472 0.057 Uiso 1 calc . . R .
H48B H 0.7427 1.0253 0.3208 0.057 Uiso 1 calc . . R .
C49 C 0.5486(5) 1.0038(3) 0.2313(3) 0.0383(14) Uani 1 d . . . .
H49A H 0.5897 1.0180 0.2026 0.046 Uiso 1 calc . . R .
H49B H 0.5188 1.0416 0.2460 0.046 Uiso 1 calc . . R .
C50 C 0.4640(5) 0.9599(3) 0.1908(3) 0.0400(14) Uani 1 d . . . .
H50A H 0.4262 0.9436 0.2207 0.048 Uiso 1 calc . . R .
H50B H 0.4148 0.9834 0.1524 0.048 Uiso 1 calc . . R .
C51 C 0.4294(4) 0.8603(3) 0.1318(3) 0.0366(13) Uani 1 d . . . .
H51A H 0.3706 0.8811 0.0971 0.044 Uiso 1 calc . . R .
H51B H 0.4041 0.8406 0.1668 0.044 Uiso 1 calc . . R .
C52 C 0.4756(4) 0.8088(2) 0.0971(3) 0.0279(10) Uani 1 d . . . .
H52A H 0.4242 0.7753 0.0773 0.033 Uiso 1 calc . . R .
H52B H 0.4965 0.8277 0.0597 0.033 Uiso 1 calc . . R .
K3 K 0.81488(8) 0.16526(5) 0.22043(5) 0.0256(2) Uani 1 d . . . .
K4 K 0.66182(8) 0.34026(5) 0.27594(6) 0.0262(2) Uani 1 d . . . .
O8 O 0.7914(2) 0.38713(16) 0.22059(18) 0.0243(7) Uani 1 d . . . .
O9 O 0.6847(2) 0.21328(16) 0.27264(18) 0.0249(8) Uani 1 d . . . .
O10 O 0.6381(3) 0.20695(15) 0.11323(18) 0.0240(7) Uani 1 d . . . .
O11 O 0.6871(3) 0.07946(18) 0.1005(2) 0.0370(9) Uani 1 d . . . .
O12 O 0.8611(3) 0.02933(17) 0.2062(2) 0.0366(9) Uani 1 d . . . .
O13 O 0.9693(3) 0.08919(19) 0.3364(2) 0.0459(10) Uani 1 d . . . .
O14 O 0.9203(2) 0.21541(15) 0.35234(17) 0.0234(7) Uani 1 d . . . .
O15 O 0.6727(3) 0.48129(16) 0.2643(2) 0.0428(10) Uani 1 d . . . .
H15A H 0.6653 0.5109 0.2978 0.064 Uiso 1 d . . GR .
H15B H 0.6848 0.5036 0.2270 0.064 Uiso 1 d . . GR .
C53 C 0.8421(3) 0.3417(2) 0.2019(2) 0.0199(9) Uani 1 d . . . .
C54 C 0.8050(3) 0.3130(2) 0.1342(3) 0.0231(10) Uani 1 d . . . .
C55 C 0.8674(3) 0.2692(2) 0.1117(3) 0.0219(9) Uani 1 d . . . .
H55 H 0.8422 0.2532 0.0663 0.026 Uiso 1 calc . . R .
C56 C 0.9664(4) 0.2492(2) 0.1558(3) 0.0246(10) Uani 1 d A . . .
C57 C 0.9986(3) 0.2726(2) 0.2246(2) 0.0208(9) Uani 1 d . . . .
H57 H 1.0620 0.2581 0.2557 0.025 Uiso 1 calc . . R .
C58 C 0.9397(3) 0.3166(2) 0.2486(2) 0.0210(9) Uani 1 d . . . .
C59 C 0.9809(3) 0.3415(2) 0.3231(2) 0.0216(9) Uani 1 d . . . .
H59A H 0.9932 0.3876 0.3219 0.026 Uiso 1 calc . . R .
H59B H 1.0481 0.3211 0.3466 0.026 Uiso 1 calc . . R .
C60 C 0.9090(3) 0.3297(2) 0.3661(2) 0.0200(9) Uani 1 d . . . .
C61 C 0.8797(3) 0.2676(2) 0.3787(2) 0.0187(9) Uani 1 d . . . .
C62 C 0.8060(4) 0.2570(2) 0.4132(3) 0.0228(10) Uani 1 d . . . .
C63 C 0.7719(3) 0.3101(2) 0.4414(2) 0.0205(9) Uani 1 d . . . .
H63 H 0.7244 0.3035 0.4652 0.025 Uiso 1 calc . . R .
C64 C 0.8050(3) 0.3731(2) 0.4359(2) 0.0208(9) Uani 1 d . . . .
C65 C 0.8723(4) 0.3815(2) 0.3963(3) 0.0241(10) Uani 1 d . . . .
H65 H 0.8933 0.4232 0.3899 0.029 Uiso 1 calc . . R .
C66 C 0.7624(4) 0.1902(2) 0.4182(3) 0.0270(11) Uani 1 d . . . .
H66A H 0.8036 0.1586 0.4030 0.032 Uiso 1 calc . . R .
H66B H 0.7714 0.1813 0.4669 0.032 Uiso 1 calc . . R .
C67 C 0.6477(3) 0.18093(19) 0.3756(2) 0.0209(9) Uani 1 d . . . .
C68 C 0.6186(4) 0.1920(2) 0.3022(3) 0.0228(10) Uani 1 d . . . .
C69 C 0.5124(4) 0.1778(2) 0.2608(3) 0.0231(10) Uani 1 d . . . .
C70 C 0.4444(4) 0.1497(2) 0.2914(3) 0.0255(10) Uani 1 d . . . .
H70 H 0.3761 0.1403 0.2634 0.031 Uiso 1 calc . . R .
C71 C 0.4751(4) 0.1350(2) 0.3628(3) 0.0276(11) Uani 1 d . . . .
C72 C 0.5756(4) 0.1530(2) 0.4022(3) 0.0271(11) Uani 1 d . . . .
H72 H 0.5964 0.1457 0.4502 0.033 Uiso 1 calc . . R .
C73 C 0.4828(4) 0.1825(2) 0.1814(2) 0.0225(10) Uani 1 d . . . .
H73A H 0.5234 0.1507 0.1660 0.027 Uiso 1 calc . . R .
H73B H 0.4093 0.1709 0.1608 0.027 Uiso 1 calc . . R .
C74 C 0.4993(3) 0.2477(2) 0.1532(3) 0.0228(10) Uani 1 d . . . .
C75 C 0.5803(3) 0.2583(2) 0.1248(2) 0.0222(10) Uani 1 d . . . .
C76 C 0.6044(3) 0.3212(2) 0.1081(2) 0.0200(9) Uani 1 d . . . .
C77 C 0.5418(4) 0.3720(2) 0.1156(3) 0.0232(10) Uani 1 d . . . .
H77 H 0.5574 0.4135 0.1044 0.028 Uiso 1 calc . . R .
C78 C 0.4561(4) 0.3634(2) 0.1392(3) 0.0222(10) Uani 1 d . . . .
C79 C 0.4398(4) 0.3010(2) 0.1591(3) 0.0233(10) Uani 1 d . . . .
H79 H 0.3858 0.2945 0.1775 0.028 Uiso 1 calc . . R .
C80 C 0.6990(3) 0.3327(2) 0.0838(2) 0.0226(9) Uani 1 d . . . .
H80A H 0.6875 0.3094 0.0403 0.027 Uiso 1 calc . . R .
H80B H 0.7016 0.3784 0.0736 0.027 Uiso 1 calc . . R .
C81 C 1.0377(4) 0.2061(2) 0.1288(3) 0.0262(9) Uani 1 d . . . U
C82 C 0.9878(13) 0.1430(7) 0.0967(9) 0.035(2) Uani 0.327(6) d A 2 . U
H82A H 0.9692 0.1182 0.1310 0.052 Uiso 0.327(6) calc A 2 GR .
H82B H 1.0367 0.1189 0.0810 0.052 Uiso 0.327(6) calc A 2 GR .
H82C H 0.9259 0.1518 0.0576 0.052 Uiso 0.327(6) calc A 2 GR .
C82A C 1.1373(6) 0.2438(4) 0.1329(5) 0.0381(15) Uani 0.673(6) d A 1 . U
H82D H 1.1184 0.2837 0.1077 0.057 Uiso 0.673(6) calc A 1 GR .
H82E H 1.1796 0.2185 0.1126 0.057 Uiso 0.673(6) calc A 1 GR .
H82F H 1.1764 0.2528 0.1810 0.057 Uiso 0.673(6) calc A 1 GR .
C83 C 1.0689(12) 0.2455(7) 0.0705(8) 0.031(2) Uani 0.327(6) d A 2 . U
H83A H 1.0076 0.2518 0.0302 0.046 Uiso 0.327(6) calc A 2 GR .
H83B H 1.1204 0.2216 0.0572 0.046 Uiso 0.327(6) calc A 2 GR .
H83C H 1.0974 0.2868 0.0890 0.046 Uiso 0.327(6) calc A 2 GR .
C83A C 1.0689(7) 0.1456(3) 0.1749(4) 0.0382(15) Uani 0.673(6) d A 1 . U
H83D H 1.0892 0.1578 0.2233 0.057 Uiso 0.673(6) calc A 1 GR .
H83E H 1.1267 0.1246 0.1659 0.057 Uiso 0.673(6) calc A 1 GR .
H83F H 1.0103 0.1165 0.1642 0.057 Uiso 0.673(6) calc A 1 GR .
C84 C 1.1518(13) 0.1970(8) 0.1870(9) 0.040(2) Uani 0.327(6) d A 2 . U
H84A H 1.1888 0.2374 0.1942 0.059 Uiso 0.327(6) calc A 2 GR .
H84B H 1.1908 0.1652 0.1712 0.059 Uiso 0.327(6) calc A 2 GR .
H84C H 1.1438 0.1830 0.2302 0.059 Uiso 0.327(6) calc A 2 GR .
C84A C 0.9828(7) 0.1840(4) 0.0523(4) 0.0400(15) Uani 0.673(6) d A 1 . U
H84D H 0.9215 0.1593 0.0496 0.060 Uiso 0.673(6) calc A 1 GR .
H84E H 1.0302 0.1579 0.0372 0.060 Uiso 0.673(6) calc A 1 GR .
H84F H 0.9628 0.2213 0.0225 0.060 Uiso 0.673(6) calc A 1 GR .
C85 C 0.7654(4) 0.4296(2) 0.4686(3) 0.0280(11) Uani 1 d . . . .
C86 C 0.6453(4) 0.4353(3) 0.4347(3) 0.0504(15) Uani 1 d . . . .
H86A H 0.6287 0.4468 0.3863 0.076 Uiso 1 calc . . GR .
H86B H 0.6194 0.4680 0.4585 0.076 Uiso 1 calc . . GR .
H86C H 0.6132 0.3946 0.4383 0.076 Uiso 1 calc . . GR .
C87 C 0.8158(5) 0.4934(2) 0.4626(3) 0.0448(15) Uani 1 d . . . .
H87A H 0.8893 0.4917 0.4889 0.067 Uiso 1 calc . . GR .
H87B H 0.7833 0.5273 0.4807 0.067 Uiso 1 calc . . GR .
H87C H 0.8068 0.5020 0.4143 0.067 Uiso 1 calc . . GR .
C88 C 0.7893(4) 0.4147(2) 0.5481(2) 0.0362(11) Uani 1 d . . . .
H88A H 0.7579 0.3743 0.5533 0.054 Uiso 1 calc . . GR .
H88B H 0.7609 0.4486 0.5691 0.054 Uiso 1 calc . . GR .
H88C H 0.8639 0.4123 0.5709 0.054 Uiso 1 calc . . GR .
C89 C 0.4067(4) 0.0934(3) 0.3950(3) 0.0376(13) Uani 1 d . . . .
C90 C 0.4616(5) 0.0269(3) 0.4151(4) 0.059(2) Uani 1 d . . . .
H90A H 0.4663 0.0059 0.3739 0.088 Uiso 1 calc . . GR .
H90B H 0.4216 0.0004 0.4361 0.088 Uiso 1 calc . . GR .
H90C H 0.5309 0.0331 0.4478 0.088 Uiso 1 calc . . GR .
C91 C 0.2993(5) 0.0841(4) 0.3455(4) 0.064(2) Uani 1 d . . . .
H91A H 0.2684 0.1254 0.3295 0.096 Uiso 1 calc . . GR .
H91B H 0.2576 0.0618 0.3687 0.096 Uiso 1 calc . . GR .
H91C H 0.3022 0.0590 0.3062 0.096 Uiso 1 calc . . GR .
C92 C 0.4012(6) 0.1243(3) 0.4627(4) 0.0552(19) Uani 1 d . . . .
H92A H 0.4687 0.1217 0.4983 0.083 Uiso 1 calc . . GR .
H92B H 0.3503 0.1018 0.4780 0.083 Uiso 1 calc . . GR .
H92C H 0.3810 0.1689 0.4542 0.083 Uiso 1 calc . . GR .
C93 C 0.3821(4) 0.4186(2) 0.1418(3) 0.0285(10) Uani 1 d . . . .
C94 C 0.3630(6) 0.4218(3) 0.2125(3) 0.0552(17) Uani 1 d . . . .
H94A H 0.3276 0.3833 0.2189 0.083 Uiso 1 calc . . GR .
H94B H 0.3205 0.4588 0.2133 0.083 Uiso 1 calc . . GR .
H94C H 0.4291 0.4253 0.2495 0.083 Uiso 1 calc . . GR .
C95 C 0.2762(4) 0.4068(2) 0.0840(3) 0.0323(10) Uani 1 d . . . .
H95A H 0.2873 0.4027 0.0397 0.048 Uiso 1 calc . . GR .
H95B H 0.2300 0.4425 0.0825 0.048 Uiso 1 calc . . GR .
H95C H 0.2453 0.3677 0.0940 0.048 Uiso 1 calc . . GR .
C96 C 0.4214(4) 0.4856(2) 0.1283(3) 0.0370(12) Uani 1 d . . . .
H96A H 0.4922 0.4917 0.1587 0.056 Uiso 1 calc . . GR .
H96B H 0.3773 0.5185 0.1374 0.056 Uiso 1 calc . . GR .
H96C H 0.4191 0.4883 0.0805 0.056 Uiso 1 calc . . GR .
C97 C 0.5837(4) 0.1723(2) 0.0502(3) 0.0288(10) Uani 1 d . . . .
H97A H 0.5645 0.2015 0.0104 0.035 Uiso 1 calc . . R .
H97B H 0.5202 0.1529 0.0539 0.035 Uiso 1 calc . . R .
C98 C 0.6568(4) 0.1208(3) 0.0412(3) 0.0339(12) Uani 1 d . . . .
H98A H 0.6222 0.0958 -0.0006 0.041 Uiso 1 calc . . R .
H98B H 0.7186 0.1408 0.0355 0.041 Uiso 1 calc . . R .
C99 C 0.7446(5) 0.0259(3) 0.0890(4) 0.0441(15) Uani 1 d . . . .
H99A H 0.8009 0.0406 0.0727 0.053 Uiso 1 calc . . R .
H99B H 0.6990 -0.0023 0.0537 0.053 Uiso 1 calc . . R .
C100 C 0.7899(5) -0.0105(3) 0.1579(4) 0.0426(15) Uani 1 d . . . .
H10A H 0.7339 -0.0229 0.1756 0.051 Uiso 1 calc . . R .
H10B H 0.8250 -0.0495 0.1506 0.051 Uiso 1 calc . . R .
C101 C 0.9226(5) -0.0059(3) 0.2663(3) 0.0455(16) Uani 1 d . . . .
H10C H 0.9504 -0.0446 0.2519 0.055 Uiso 1 calc . . R .
H10D H 0.8792 -0.0187 0.2940 0.055 Uiso 1 calc . . R .
C102 C 1.0110(5) 0.0357(3) 0.3093(3) 0.0481(15) Uani 1 d . . . .
H10E H 1.0574 0.0107 0.3476 0.058 Uiso 1 calc . . R .
H10F H 1.0512 0.0513 0.2806 0.058 Uiso 1 calc . . R .
C103 C 1.0488(4) 0.1340(3) 0.3707(3) 0.0372(13) Uani 1 d . . . .
H10G H 1.0765 0.1537 0.3369 0.045 Uiso 1 calc . . R .
H10H H 1.1057 0.1118 0.4053 0.045 Uiso 1 calc . . R .
C104 C 1.0058(4) 0.1848(3) 0.4052(3) 0.0329(11) Uani 1 d . . . .
H10I H 0.9812 0.1658 0.4408 0.039 Uiso 1 calc . . R .
H10J H 1.0598 0.2163 0.4274 0.039 Uiso 1 calc . . R .
N1 N 0.3820(5) 0.4736(3) 0.3880(4) 0.0713(19) Uani 1 d . . . .
C105 C 0.4626(5) 0.5653(3) 0.3371(4) 0.0499(16) Uani 1 d . . . .
H10K H 0.4073 0.5943 0.3123 0.075 Uiso 1 calc . . GR .
H10L H 0.4946 0.5473 0.3052 0.075 Uiso 1 calc . . GR .
H10M H 0.5143 0.5884 0.3735 0.075 Uiso 1 calc . . GR .
C106 C 0.4202(4) 0.5144(3) 0.3672(3) 0.0404(14) Uani 1 d . . . .
N2 N 0.2421(6) 0.2768(4) 0.4100(5) 0.107(3) Uani 1 d . . . .
C107 C 0.3970(7) 0.3028(3) 0.3650(4) 0.067(2) Uani 1 d . . . .
H10N H 0.3721 0.3217 0.3191 0.100 Uiso 1 calc . . GR .
H10O H 0.4349 0.2638 0.3635 0.100 Uiso 1 calc . . GR .
H10P H 0.4427 0.3327 0.3970 0.100 Uiso 1 calc . . GR .
C108 C 0.3081(7) 0.2878(4) 0.3881(5) 0.074(2) Uani 1 d . . . .
N3 N 1.0821(5) 0.5329(3) 0.1166(4) 0.074(2) Uani 1 d . . . .
C109 C 1.0366(6) 0.4260(3) 0.1652(4) 0.0580(19) Uani 1 d . . . .
H10Q H 1.0247 0.3929 0.1301 0.087 Uiso 1 calc . . GR .
H10R H 0.9742 0.4319 0.1774 0.087 Uiso 1 calc . . GR .
H10S H 1.0934 0.4134 0.2060 0.087 Uiso 1 calc . . GR .
C110 C 1.0630(5) 0.4862(3) 0.1379(4) 0.0493(18) Uani 1 d . . . .
N4 N 0.7548(8) 0.2254(6) -0.1147(9) 0.206(8) Uani 1 d B 3 . .
C111 C 0.9360(8) 0.1974(4) -0.1308(5) 0.084(3) Uani 1 d B 3 . .
H11A H 0.9356 0.2112 -0.1762 0.125 Uiso 1 calc B 3 GR .
H11B H 0.9481 0.1516 -0.1263 0.125 Uiso 1 calc B 3 GR .
H11C H 0.9909 0.2195 -0.0954 0.125 Uiso 1 calc B 3 GR .
C112 C 0.8317(10) 0.2128(5) -0.1223(7) 0.111(4) Uani 1 d B 3 . .

loop_
_atom_site_aniso_label
_atom_site_aniso_U_11
_atom_site_aniso_U_22
_atom_site_aniso_U_33
_atom_site_aniso_U_23
_atom_site_aniso_U_13
_atom_site_aniso_U_12
K1 0.0312(5) 0.0236(5) 0.0217(5) -0.0015(4) 0.0086(5) -0.0009(4)
K2 0.0289(5) 0.0294(5) 0.0199(5) 0.0027(4) 0.0026(4) -0.0066(4)
O1 0.0265(17) 0.0214(17) 0.026(2) -0.0037(13) 0.0092(16) -0.0001(13)
O2 0.0283(17) 0.0275(18) 0.0195(19) -0.0001(13) 0.0105(16) -0.0075(13)
O3 0.0255(16) 0.0195(16) 0.0178(18) -0.0028(12) 0.0039(15) 0.0055(12)
O4 0.044(2) 0.029(2) 0.038(2) -0.0085(16) 0.0127(19) 0.0088(16)
O5 0.048(2) 0.0197(18) 0.039(2) -0.0031(15) 0.009(2) -0.0006(15)
O6 0.041(2) 0.030(2) 0.033(2) -0.0131(17) 0.0116(19) -0.0024(16)
O7 0.0228(16) 0.0200(17) 0.0177(18) -0.0049(13) -0.0011(15) 0.0018(12)
C1 0.021(2) 0.018(2) 0.021(2) 0.0008(17) 0.0082(19) -0.0029(16)
C2 0.018(2) 0.024(2) 0.013(2) 0.0013(17) 0.0009(18) -0.0055(16)
C3 0.030(3) 0.032(3) 0.018(3) 0.000(2) 0.012(2) -0.0032(19)
C4 0.028(2) 0.019(2) 0.023(3) 0.0037(18) 0.012(2) -0.0007(17)
C5 0.025(2) 0.027(2) 0.028(3) 0.0044(19) 0.013(2) 0.0013(18)
C6 0.027(2) 0.023(2) 0.017(2) -0.0023(17) 0.009(2) -0.0045(17)
C7 0.022(2) 0.023(2) 0.022(2) -0.0041(18) 0.007(2) -0.0065(17)
C8 0.0170(19) 0.023(2) 0.015(2) -0.0008(17) 0.0008(17) -0.0024(17)
C9 0.027(2) 0.023(2) 0.016(2) -0.0002(18) 0.008(2) 0.0010(17)
C10 0.019(2) 0.020(2) 0.015(2) -0.0010(16) 0.0005(19) -0.0023(15)
C11 0.025(2) 0.026(2) 0.018(2) 0.0014(18) 0.009(2) 0.0027(17)
C12 0.028(2) 0.018(2) 0.019(2) -0.0053(17) 0.008(2) 0.0012(17)
C13 0.023(2) 0.020(2) 0.015(2) -0.0014(16) 0.0014(19) -0.0027(17)
C14 0.028(2) 0.020(2) 0.020(3) 0.0071(18) 0.006(2) -0.0005(17)
C15 0.031(2) 0.019(2) 0.022(3) -0.0005(17) 0.012(2) 0.0011(17)
C16 0.027(2) 0.016(2) 0.023(3) -0.0042(18) 0.008(2) -0.0032(17)
C17 0.037(2) 0.015(2) 0.018(2) 0.0064(17) 0.010(2) 0.0072(17)
C18 0.018(2) 0.022(2) 0.027(3) -0.0064(18) 0.005(2) -0.0054(16)
C19 0.028(2) 0.021(2) 0.034(3) 0.0051(19) 0.018(2) 0.0024(17)
C20 0.029(2) 0.020(2) 0.020(2) 0.0012(17) 0.011(2) 0.0030(17)
C21 0.029(2) 0.022(2) 0.029(3) 0.0027(19) 0.008(2) -0.0063(18)
C22 0.022(2) 0.020(2) 0.011(2) -0.0017(16) -0.0048(18) -0.0069(16)
C23 0.024(2) 0.023(2) 0.011(2) -0.0010(17) 0.001(2) -0.0001(17)
C24 0.023(2) 0.029(3) 0.014(2) -0.0022(18) 0.000(2) -0.0038(17)
C25 0.033(3) 0.021(2) 0.024(3) 0.0011(19) 0.008(2) -0.0043(19)
C26 0.027(2) 0.024(2) 0.021(3) -0.0015(19) 0.006(2) -0.0041(18)
C27 0.022(2) 0.032(3) 0.021(3) -0.001(2) 0.005(2) -0.0043(18)
C28 0.033(2) 0.029(3) 0.015(2) 0.0091(19) 0.005(2) -0.004(2)
C29 0.061(3) 0.041(3) 0.067(4) 0.003(2) 0.052(3) 0.020(2)
C30 0.118(5) 0.086(5) 0.166(6) 0.016(4) 0.119(5) 0.019(4)
C31 0.084(5) 0.086(5) 0.154(6) -0.051(5) 0.026(4) 0.015(4)
C32 0.141(6) 0.125(6) 0.072(5) -0.008(3) 0.025(4) 0.095(5)
C33 0.057(3) 0.021(2) 0.042(3) 0.000(2) 0.028(3) 0.002(2)
C34 0.141(7) 0.074(5) 0.223(12) 0.078(6) 0.152(9) 0.076(5)
C35 0.202(11) 0.155(9) 0.133(8) 0.099(7) 0.097(8) 0.148(9)
C36 0.096(7) 0.081(6) 0.226(11) -0.084(7) 0.071(7) -0.006(5)
C37 0.034(3) 0.038(3) 0.030(3) 0.014(2) 0.013(2) 0.002(2)
C38 0.047(4) 0.044(4) 0.076(5) 0.025(3) 0.028(4) -0.008(3)
C39 0.089(5) 0.059(4) 0.077(5) 0.009(4) 0.069(5) -0.001(4)
C40 0.032(3) 0.093(5) 0.044(4) 0.028(4) 0.010(3) -0.014(3)
C41 0.033(3) 0.026(2) 0.029(3) -0.0048(19) 0.011(2) 0.0082(19)
C42 0.104(5) 0.026(3) 0.075(5) -0.005(3) 0.073(5) 0.004(3)
C43 0.050(3) 0.030(3) 0.046(3) -0.014(2) 0.018(3) 0.000(2)
C44 0.049(3) 0.038(3) 0.045(3) 0.002(2) 0.010(3) 0.019(2)
C45 0.034(2) 0.030(3) 0.015(2) -0.003(2) 0.003(2) -0.005(2)
C46 0.047(3) 0.034(3) 0.038(3) -0.019(2) 0.021(3) -0.011(2)
C47 0.041(3) 0.042(3) 0.045(4) -0.027(3) 0.004(3) 0.007(3)
C48 0.047(3) 0.028(3) 0.070(5) -0.017(3) 0.020(4) -0.008(2)
C49 0.052(3) 0.025(3) 0.040(3) 0.009(2) 0.018(3) 0.005(2)
C50 0.044(3) 0.035(3) 0.040(4) -0.007(2) 0.012(3) 0.012(2)
C51 0.038(3) 0.033(3) 0.036(3) 0.001(2) 0.010(3) 0.014(2)
C52 0.031(3) 0.030(2) 0.020(3) 0.0009(19) 0.005(2) 0.0058(19)
K3 0.0285(5) 0.0234(5) 0.0240(6) -0.0015(4) 0.0072(5) 0.0017(4)
K4 0.0249(5) 0.0296(5) 0.0205(5) 0.0020(4) 0.0025(4) -0.0047(4)
O8 0.0263(17) 0.0225(17) 0.0251(19) -0.0018(13) 0.0096(16) 0.0004(13)
O9 0.0243(17) 0.0275(18) 0.024(2) 0.0010(14) 0.0100(16) -0.0050(13)
O10 0.0268(17) 0.0213(17) 0.0212(19) -0.0007(13) 0.0042(16) -0.0019(13)
O11 0.041(2) 0.028(2) 0.040(2) -0.0020(17) 0.010(2) 0.0098(16)
O12 0.043(2) 0.0173(17) 0.045(2) -0.0028(16) 0.008(2) 0.0018(15)
O13 0.058(3) 0.030(2) 0.049(3) 0.0033(19) 0.016(2) 0.0218(19)
O14 0.0231(16) 0.0231(17) 0.0200(18) -0.0023(13) 0.0018(15) 0.0034(12)
O15 0.055(3) 0.0262(18) 0.056(3) -0.0033(16) 0.030(2) 0.0009(16)
C53 0.022(2) 0.021(2) 0.017(2) -0.0004(18) 0.0070(19) -0.0028(17)
C54 0.027(2) 0.017(2) 0.028(3) 0.0030(18) 0.013(2) 0.0001(17)
C55 0.029(2) 0.016(2) 0.023(3) -0.0033(18) 0.011(2) -0.0018(17)
C56 0.028(2) 0.026(2) 0.023(3) -0.0014(19) 0.013(2) -0.0016(18)
C57 0.014(2) 0.029(2) 0.017(2) 0.0003(17) 0.0010(18) -0.0027(16)
C58 0.018(2) 0.023(2) 0.020(2) -0.0014(17) 0.003(2) 0.0005(16)
C59 0.022(2) 0.025(2) 0.017(2) -0.0049(18) 0.0045(19) -0.0014(18)
C60 0.020(2) 0.019(2) 0.020(2) -0.0006(17) 0.0052(19) -0.0019(16)
C61 0.016(2) 0.018(2) 0.017(2) -0.0038(17) -0.0002(18) 0.0007(15)
C62 0.027(2) 0.022(2) 0.018(2) 0.0011(18) 0.005(2) -0.0011(17)
C63 0.024(2) 0.019(2) 0.017(2) 0.0039(17) 0.005(2) -0.0053(16)
C64 0.019(2) 0.027(2) 0.013(2) 0.0016(17) 0.0006(19) 0.0035(17)
C65 0.024(2) 0.026(2) 0.020(3) -0.0039(19) 0.004(2) -0.0024(18)
C66 0.035(3) 0.020(2) 0.025(3) 0.0069(19) 0.008(2) 0.0009(18)
C67 0.027(2) 0.0091(19) 0.025(2) -0.0001(16) 0.006(2) -0.0018(15)
C68 0.030(2) 0.011(2) 0.030(3) 0.0037(18) 0.015(2) -0.0001(17)
C69 0.030(2) 0.012(2) 0.029(3) -0.0051(18) 0.012(2) -0.0034(16)
C70 0.024(2) 0.022(2) 0.030(3) 0.0044(19) 0.009(2) -0.0007(17)
C71 0.029(2) 0.025(2) 0.032(3) 0.0031(19) 0.015(2) -0.0032(18)
C72 0.036(3) 0.024(2) 0.022(3) 0.0051(19) 0.012(2) 0.0037(19)
C73 0.026(2) 0.018(2) 0.021(2) 0.0001(17) 0.004(2) -0.0022(16)
C74 0.023(2) 0.022(2) 0.021(3) -0.0009(18) 0.004(2) -0.0077(17)
C75 0.025(2) 0.018(2) 0.020(3) 0.0009(18) 0.003(2) -0.0037(17)
C76 0.020(2) 0.023(2) 0.014(2) 0.0044(17) 0.0015(19) -0.0063(16)
C77 0.024(2) 0.022(2) 0.019(3) 0.0019(18) 0.000(2) -0.0045(17)
C78 0.026(2) 0.017(2) 0.019(3) 0.0003(17) 0.002(2) -0.0023(16)
C79 0.027(2) 0.020(2) 0.020(3) 0.0044(18) 0.004(2) -0.0008(17)
C80 0.023(2) 0.026(2) 0.018(2) 0.0000(19) 0.004(2) -0.0039(18)
C81 0.032(2) 0.024(2) 0.025(2) -0.0023(16) 0.0124(18) 0.0030(16)
C82 0.044(4) 0.024(4) 0.040(4) -0.007(4) 0.018(4) 0.005(4)
C82A 0.037(3) 0.039(3) 0.044(3) -0.010(3) 0.022(3) 0.002(3)
C83 0.040(4) 0.028(4) 0.029(4) -0.002(4) 0.018(4) 0.005(4)
C83A 0.050(3) 0.026(3) 0.038(3) -0.001(2) 0.013(3) 0.019(3)
C84 0.047(4) 0.035(4) 0.034(4) -0.009(4) 0.011(4) 0.012(4)
C84A 0.052(3) 0.037(3) 0.029(3) -0.011(3) 0.011(3) 0.018(3)
C85 0.034(3) 0.024(2) 0.027(3) -0.0012(19) 0.011(2) 0.0067(18)
C86 0.045(3) 0.046(3) 0.059(4) -0.006(3) 0.015(3) 0.017(3)
C87 0.073(4) 0.025(3) 0.049(4) -0.011(2) 0.036(4) -0.005(2)
C88 0.050(3) 0.035(3) 0.027(3) -0.001(2) 0.017(3) 0.001(2)
C89 0.039(3) 0.033(3) 0.052(4) 0.009(3) 0.031(3) -0.003(2)
C90 0.071(4) 0.026(3) 0.105(6) 0.019(3) 0.065(5) 0.004(3)
C91 0.047(4) 0.089(5) 0.061(5) 0.017(4) 0.024(4) -0.023(4)
C92 0.075(4) 0.054(4) 0.056(5) -0.003(3) 0.046(4) -0.013(3)
C93 0.037(3) 0.019(2) 0.030(3) -0.003(2) 0.012(2) -0.001(2)
C94 0.093(5) 0.042(3) 0.034(3) 0.004(2) 0.025(3) 0.036(3)
C95 0.024(2) 0.025(2) 0.038(3) -0.0058(19) -0.002(2) 0.0039(17)
C96 0.038(3) 0.017(2) 0.052(3) 0.000(2) 0.010(3) 0.0027(19)
C97 0.035(3) 0.027(3) 0.022(3) -0.004(2) 0.006(2) -0.002(2)
C98 0.037(3) 0.038(3) 0.024(3) -0.004(2) 0.006(3) -0.002(2)
C99 0.041(3) 0.030(3) 0.056(4) -0.020(3) 0.008(3) 0.009(2)
C100 0.045(3) 0.019(3) 0.066(4) -0.009(3) 0.021(3) 0.006(2)
C101 0.065(4) 0.024(3) 0.052(4) 0.005(2) 0.025(4) 0.019(3)
C102 0.057(4) 0.034(3) 0.040(4) -0.002(3) -0.003(3) 0.028(3)
C103 0.030(3) 0.041(3) 0.028(3) -0.008(2) -0.008(2) 0.016(2)
C104 0.030(3) 0.033(3) 0.029(3) -0.003(2) 0.000(2) 0.006(2)
N1 0.066(4) 0.057(4) 0.104(5) 0.027(3) 0.045(4) 0.010(3)
C105 0.057(4) 0.043(4) 0.047(4) 0.001(3) 0.014(4) -0.002(3)
C106 0.036(3) 0.037(3) 0.046(4) -0.001(3) 0.012(3) 0.005(2)
N2 0.052(4) 0.118(7) 0.137(8) 0.039(6) 0.012(5) 0.017(4)
C107 0.125(7) 0.029(3) 0.043(4) 0.006(3) 0.025(5) 0.002(4)
C108 0.063(5) 0.051(5) 0.084(6) 0.026(4) -0.008(5) 0.013(4)
N3 0.093(5) 0.052(4) 0.093(5) 0.007(3) 0.051(5) -0.001(3)
C109 0.070(4) 0.035(3) 0.081(5) 0.003(3) 0.040(5) -0.011(3)
C110 0.057(4) 0.034(3) 0.070(5) 0.003(3) 0.038(4) 0.008(3)
N4 0.047(5) 0.169(12) 0.34(2) -0.075(12) -0.015(9) 0.008(6)
C111 0.106(7) 0.077(6) 0.064(6) 0.023(4) 0.023(6) 0.003(5)
C112 0.102(8) 0.074(7) 0.106(9) -0.008(6) -0.036(7) -0.009(6)

loop_
_atom_type_symbol
_atom_type_description
_atom_type_scat_dispersion_real
_atom_type_scat_dispersion_imag
_atom_type_scat_source
C C 0.0033 0.0016 'International Tables Vol C Tables 4.2.6.8 and 6.1.1.4'
H H 0.0000 0.0000 'International Tables Vol C Tables 4.2.6.8 and 6.1.1.4'
K K 0.2009 0.2494 'International Tables Vol C Tables 4.2.6.8 and 6.1.1.4'
N N 0.0061 0.0033 'International Tables Vol C Tables 4.2.6.8 and 6.1.1.4'
O O 0.0106 0.0060 'International Tables Vol C Tables 4.2.6.8 and 6.1.1.4'

loop_
_geom_angle_atom_site_label_1
_geom_angle_atom_site_label_2
_geom_angle_atom_site_label_3
_geom_angle
O2 K1 K2 31.88(7)
O2 K1 O3 69.03(10)
O2 K1 O4 105.23(10)
O2 K1 O5 127.67(10)
O2 K1 O6 104.91(10)
O2 K1 O7 70.76(10)
O2 K1 C2 88.40(10)
O2 K1 C3 111.89(11)
O2 K1 C4 125.66(11)
O2 K1 C5 110.57(11)
O2 K1 C6 87.33(9)
O3 K1 K2 64.50(6)
O3 K1 O4 56.39(9)
O3 K1 O5 113.16(11)
O3 K1 O6 163.70(10)
O3 K1 C2 94.14(10)
O3 K1 C3 103.38(11)
O3 K1 C4 89.29(11)
O3 K1 C5 64.90(10)
O3 K1 C6 55.88(10)
O4 K1 K2 118.13(7)
O4 K1 O6 113.53(11)
O4 K1 C2 137.42(11)
O4 K1 C3 126.40(11)
O4 K1 C4 101.77(11)
O4 K1 C5 89.28(12)
O4 K1 C6 98.76(11)
O5 K1 K2 159.53(7)
O5 K1 O4 56.85(11)
O5 K1 O6 57.67(11)
O5 K1 C2 140.04(10)
O5 K1 C3 117.50(11)
O5 K1 C4 106.61(10)
O5 K1 C5 117.08(11)
O5 K1 C6 139.59(10)
O6 K1 K2 118.67(8)
O6 K1 C2 100.91(11)
O6 K1 C3 92.91(12)
O6 K1 C4 106.02(11)
O6 K1 C5 130.52(10)
O6 K1 C6 140.22(11)
O7 K1 K2 66.28(7)
O7 K1 O3 130.72(9)
O7 K1 O4 165.19(10)
O7 K1 O5 113.60(11)
O7 K1 O6 55.93(10)
O7 K1 C2 57.38(10)
O7 K1 C3 67.21(11)
O7 K1 C4 91.74(11)
O7 K1 C5 105.50(11)
O7 K1 C6 95.33(11)
C2 K1 K2 58.66(6)
C2 K1 C6 40.73(11)
C3 K1 K2 81.96(8)
C3 K1 C2 23.53(10)
C3 K1 C4 24.63(12)
C3 K1 C5 42.26(13)
C3 K1 C6 47.98(11)
C4 K1 K2 93.80(8)
C4 K1 C2 42.54(10)
C4 K1 C5 24.51(12)
C4 K1 C6 42.15(10)
C5 K1 K2 81.20(8)
C5 K1 C2 48.46(11)
C5 K1 C6 23.46(9)
C6 K1 K2 57.82(6)
O1 K2 O2 109.56(9)
O1 K2 C1 23.12(10)
O1 K2 C8 64.49(11)
O1 K2 C9 84.01(11)
O1 K2 C10 108.24(11)
O1 K2 C13 70.99(11)
O1 K2 C16 133.60(11)
O1 K2 C24 63.77(12)
O1 K2 C25 69.33(12)
O1 K2 C26 94.00(11)
O1 K2 C27 112.77(12)
O2 K2 C1 86.44(10)
O2 K2 C8 84.06(12)
O2 K2 C9 61.18(12)
O2 K2 C10 59.45(12)
O2 K2 C13 104.74(12)
O2 K2 C16 24.04(9)
O2 K2 C24 82.92(12)
O2 K2 C25 103.95(12)
O2 K2 C26 103.33(12)
O2 K2 C27 80.92(12)
C1 K2 C9 71.66(11)
C1 K2 C10 96.69(11)
C1 K2 C24 58.92(12)
C1 K2 C26 100.00(12)
C1 K2 C27 110.36(12)
C8 K2 C1 59.82(11)
C8 K2 C9 25.13(11)
C8 K2 C10 44.80(10)
C8 K2 C24 117.86(10)
C8 K2 C26 158.45(10)
C8 K2 C27 162.65(12)
C10 K2 C9 25.11(9)
C13 K2 C1 75.96(11)
C13 K2 C8 25.17(11)
C13 K2 C9 43.69(12)
C13 K2 C10 51.49(11)
C13 K2 C24 133.86(10)
C13 K2 C26 151.29(12)
C13 K2 C27 172.01(11)
C16 K2 C1 110.48(11)
C16 K2 C8 96.41(13)
C16 K2 C9 71.30(13)
C16 K2 C10 58.59(13)
C16 K2 C13 109.98(13)
C16 K2 C24 95.25(13)
C16 K2 C25 109.42(14)
C16 K2 C26 98.14(13)
C16 K2 C27 72.91(13)
C24 K2 C9 120.05(11)
C24 K2 C10 137.33(12)
C24 K2 C26 44.96(11)
C25 K2 C1 74.35(11)
C25 K2 C8 133.01(10)
C25 K2 C9 143.45(10)
C25 K2 C10 162.13(12)
C25 K2 C13 136.82(12)
C25 K2 C24 25.10(11)
C25 K2 C26 25.79(10)
C25 K2 C27 44.50(11)
C26 K2 C9 162.15(12)
C26 K2 C10 155.20(11)
C27 K2 C9 142.04(13)
C27 K2 C10 130.33(12)
C27 K2 C24 51.66(10)
C27 K2 C26 25.30(11)
C1 O1 K2 107.2(2)
K1 O2 K2 117.42(11)
C16 O2 K1 141.3(3)
C16 O2 K2 101.3(3)
C9 O3 K1 122.5(3)
C9 O3 C52 111.0(4)
C52 O3 K1 125.8(2)
C50 O4 K1 110.7(3)
C51 O4 K1 105.2(3)
C51 O4 C50 110.8(4)
C48 O5 K1 119.6(3)
C49 O5 K1 121.1(3)
C49 O5 C48 111.7(5)
C46 O6 K1 105.9(3)
C46 O6 C47 112.6(4)
C47 O6 K1 111.3(3)
C23 O7 K1 119.8(3)
C23 O7 C45 113.0(4)
C45 O7 K1 125.8(3)
O1 C1 K2 49.66(17)
O1 C1 C2 122.3(4)
O1 C1 C6 120.9(4)
C2 C1 K2 110.5(2)
C6 C1 K2 109.0(2)
C6 C1 C2 116.8(4)
C1 C2 K1 86.9(3)
C1 C2 C28 119.9(4)
C3 C2 K1 70.0(2)
C3 C2 C1 119.5(4)
C3 C2 C28 120.5(4)
C28 C2 K1 116.2(3)
K1 C3 H3 106.7
C2 C3 K1 86.5(2)
C2 C3 H3 118.2
C2 C3 C4 123.6(4)
C4 C3 K1 77.9(2)
C4 C3 H3 118.2
C3 C4 K1 77.5(2)
C3 C4 C5 116.6(4)
C3 C4 C29 121.8(5)
C5 C4 K1 80.1(2)
C5 C4 C29 121.7(5)
C29 C4 K1 112.2(3)
K1 C5 H5 110.2
C4 C5 K1 75.3(2)
C4 C5 H5 119.2
C6 C5 K1 85.2(2)
C6 C5 C4 121.6(5)
C6 C5 H5 119.2
C1 C6 K1 85.8(3)
C1 C6 C7 119.3(4)
C5 C6 K1 71.4(2)
C5 C6 C1 121.1(4)
C5 C6 C7 119.3(4)
C7 C6 K1 118.7(3)
C6 C7 H7A 108.3
C6 C7 H7B 108.3
C6 C7 C8 115.8(4)
H7A C7 H7B 107.4
C8 C7 H7A 108.3
C8 C7 H7B 108.3
C7 C8 K2 111.7(3)
C9 C8 K2 80.4(3)
C9 C8 C7 120.8(4)
C13 C8 K2 77.3(3)
C13 C8 C7 120.7(4)
C13 C8 C9 118.4(3)
O3 C9 K2 116.8(3)
O3 C9 C8 119.2(3)
O3 C9 C10 119.8(4)
C8 C9 K2 74.5(3)
C8 C9 C10 120.9(4)
C10 C9 K2 77.1(3)
C9 C10 K2 77.8(3)
C9 C10 C14 122.0(4)
C11 C10 K2 78.3(3)
C11 C10 C9 117.8(4)
C11 C10 C14 120.2(3)
C14 C10 K2 112.9(3)
K2 C11 H11 117.3
C10 C11 K2 76.6(3)
C10 C11 H11 118.9
C12 C11 K2 77.7(3)
C12 C11 C10 122.1(3)
C12 C11 H11 118.9
C11 C12 K2 77.9(3)
C11 C12 C13 117.9(4)
C11 C12 C41 122.9(3)
C13 C12 K2 74.0(3)
C13 C12 C41 119.2(4)
C41 C12 K2 118.2(3)
K2 C13 H13 112.9
C8 C13 K2 77.5(3)
C8 C13 C12 122.4(4)
C8 C13 H13 118.8
C12 C13 K2 80.9(3)
C12 C13 H13 118.8
C10 C14 H14A 108.5
C10 C14 H14B 108.5
H14A C14 H14B 107.5
C15 C14 C10 115.0(4)
C15 C14 H14A 108.5
C15 C14 H14B 108.5
C16 C15 C14 119.2(3)
C20 C15 C14 121.6(4)
C20 C15 C16 118.7(4)
O2 C16 K2 54.7(2)
O2 C16 C15 119.5(4)
O2 C16 C17 121.7(4)
C15 C16 K2 107.7(3)
C17 C16 K2 109.0(3)
C17 C16 C15 118.8(3)
C16 C17 C21 118.7(3)
C18 C17 C16 120.0(4)
C18 C17 C21 120.6(4)
C17 C18 H18 118.9
C17 C18 C19 122.2(4)
C19 C18 H18 118.9
C18 C19 C37 121.5(5)
C20 C19 C18 117.6(4)
C20 C19 C37 120.5(4)
C15 C20 H20 118.8
C19 C20 C15 122.5(4)
C19 C20 H20 118.8
C17 C21 H21A 108.7
C17 C21 H21B 108.7
C17 C21 C22 114.1(4)
H21A C21 H21B 107.6
C22 C21 H21A 108.7
C22 C21 H21B 108.7
C21 C22 K2 113.0(3)
C23 C22 K2 79.5(3)
C23 C22 C21 121.0(4)
C27 C22 K2 75.9(3)
C27 C22 C21 120.2(4)
C27 C22 C23 118.8(4)
O7 C23 K2 118.7(3)
O7 C23 C22 121.4(4)
O7 C23 C24 117.7(3)
C22 C23 K2 75.5(2)
C24 C23 K2 74.1(3)
C24 C23 C22 120.8(4)
C23 C24 K2 81.1(3)
C23 C24 C28 121.1(4)
C25 C24 K2 75.4(3)
C25 C24 C23 118.3(3)
C25 C24 C28 120.5(4)
C28 C24 K2 113.8(3)
K2 C25 H25 112.5
C24 C25 K2 79.5(3)
C24 C25 H25 119.0
C24 C25 C26 122.0(4)
C26 C25 K2 79.2(3)
C26 C25 H25 119.0
C25 C26 K2 75.0(3)
C25 C26 C33 119.8(4)
C27 C26 K2 76.9(3)
C27 C26 C25 116.8(4)
C27 C26 C33 123.3(3)
C33 C26 K2 115.8(3)
K2 C27 H27 113.9
C22 C27 K2 79.8(3)
C22 C27 C26 122.8(3)
C22 C27 H27 118.6
C26 C27 K2 77.8(3)
C26 C27 H27 118.6
C2 C28 C24 114.8(3)
C2 C28 H28A 108.6
C2 C28 H28B 108.6
C24 C28 H28A 108.6
C24 C28 H28B 108.6
H28A C28 H28B 107.5
C30 C29 C4 109.0(5)
C30 C29 C31 109.8(7)
C31 C29 C4 112.3(5)
C32 C29 C4 113.6(5)
C32 C29 C30 110.0(7)
C32 C29 C31 102.0(7)
C29 C30 H30A 109.5
C29 C30 H30B 109.5
C29 C30 H30C 109.5
H30A C30 H30B 109.5
H30A C30 H30C 109.5
H30B C30 H30C 109.5
C29 C31 H31A 109.5
C29 C31 H31B 109.5
C29 C31 H31C 109.5
H31A C31 H31B 109.5
H31A C31 H31C 109.5
H31B C31 H31C 109.5
C29 C32 H32A 109.5
C29 C32 H32B 109.5
C29 C32 H32C 109.5
H32A C32 H32B 109.5
H32A C32 H32C 109.5
H32B C32 H32C 109.5
C26 C33 C36 104.1(5)
C34 C33 C26 112.1(5)
C34 C33 C36 97.3(7)
C35 C33 C26 112.4(5)
C35 C33 C34 123.2(7)
C35 C33 C36 104.1(9)
C33 C34 H34A 109.5
C33 C34 H34B 109.5
C33 C34 H34C 109.5
H34A C34 H34B 109.5
H34A C34 H34C 109.5
H34B C34 H34C 109.5
C33 C35 H35A 109.5
C33 C35 H35B 109.5
C33 C35 H35C 109.5
H35A C35 H35B 109.5
H35A C35 H35C 109.5
H35B C35 H35C 109.5
C33 C36 H36A 109.5
C33 C36 H36B 109.5
C33 C36 H36C 109.5
H36A C36 H36B 109.5
H36A C36 H36C 109.5
H36B C36 H36C 109.5
C38 C37 C19 107.7(3)
C39 C37 C19 111.1(5)
C39 C37 C38 109.0(5)
C40 C37 C19 112.8(4)
C40 C37 C38 106.4(5)
C40 C37 C39 109.6(5)
C37 C38 H38A 109.5
C37 C38 H38B 109.5
C37 C38 H38C 109.5
H38A C38 H38B 109.5
H38A C38 H38C 109.5
H38B C38 H38C 109.5
C37 C39 H39A 109.5
C37 C39 H39B 109.5
C37 C39 H39C 109.5
H39A C39 H39B 109.5
H39A C39 H39C 109.5
H39B C39 H39C 109.5
C37 C40 H40A 109.5
C37 C40 H40B 109.5
C37 C40 H40C 109.5
H40A C40 H40B 109.5
H40A C40 H40C 109.5
H40B C40 H40C 109.5
C42 C41 C12 112.6(4)
C42 C41 C43 108.6(5)
C42 C41 C44 110.7(4)
C43 C41 C12 109.4(4)
C44 C41 C12 108.2(4)
C44 C41 C43 107.1(4)
C41 C42 H42A 109.5
C41 C42 H42B 109.5
C41 C42 H42C 109.5
H42A C42 H42B 109.5
H42A C42 H42C 109.5
H42B C42 H42C 109.5
C41 C43 H43A 109.5
C41 C43 H43B 109.5
C41 C43 H43C 109.5
H43A C43 H43B 109.5
H43A C43 H43C 109.5
H43B C43 H43C 109.5
C41 C44 H44A 109.5
C41 C44 H44B 109.5
C41 C44 H44C 109.5
H44A C44 H44B 109.5
H44A C44 H44C 109.5
H44B C44 H44C 109.5
O7 C45 H45A 110.1
O7 C45 H45B 110.1
O7 C45 C46 108.1(4)
H45A C45 H45B 108.4
C46 C45 H45A 110.1
C46 C45 H45B 110.1
O6 C46 C45 109.2(4)
O6 C46 H46A 109.8
O6 C46 H46B 109.8
C45 C46 H46A 109.8
C45 C46 H46B 109.8
H46A C46 H46B 108.3
O6 C47 H47A 109.4
O6 C47 H47B 109.4
O6 C47 C48 111.1(4)
H47A C47 H47B 108.0
C48 C47 H47A 109.4
C48 C47 H47B 109.4
O5 C48 C47 109.3(5)
O5 C48 H48A 109.8
O5 C48 H48B 109.8
C47 C48 H48A 109.8
C47 C48 H48B 109.8
H48A C48 H48B 108.3
O5 C49 H49A 110.0
O5 C49 H49B 110.0
O5 C49 C50 108.3(4)
H49A C49 H49B 108.4
C50 C49 H49A 110.0
C50 C49 H49B 110.0
O4 C50 C49 109.8(4)
O4 C50 H50A 109.7
O4 C50 H50B 109.7
C49 C50 H50A 109.7
C49 C50 H50B 109.7
H50A C50 H50B 108.2
O4 C51 H51A 109.8
O4 C51 H51B 109.8
O4 C51 C52 109.5(4)
H51A C51 H51B 108.2
C52 C51 H51A 109.8
C52 C51 H51B 109.8
O3 C52 C51 107.4(4)
O3 C52 H52A 110.2
O3 C52 H52B 110.2
C51 C52 H52A 110.2
C51 C52 H52B 110.2
H52A C52 H52B 108.5
O9 K3 K4 30.67(7)
O9 K3 O10 70.67(10)
O9 K3 O11 105.81(10)
O9 K3 O12 128.35(10)
O9 K3 O13 106.07(11)
O9 K3 O14 70.10(10)
O9 K3 C54 86.95(10)
O9 K3 C55 110.52(11)
O9 K3 C56 124.72(11)
O9 K3 C57 110.02(11)
O9 K3 C58 86.77(10)
O10 K3 K4 66.30(7)
O10 K3 O11 56.15(10)
O10 K3 O12 112.24(12)
O10 K3 O13 164.55(11)
O10 K3 C54 57.18(10)
O10 K3 C55 66.21(10)
O10 K3 C56 90.68(11)
O10 K3 C57 104.77(11)
O10 K3 C58 95.31(11)
O11 K3 K4 118.89(7)
O11 K3 C54 101.15(11)
O11 K3 C55 92.20(11)
O11 K3 C56 104.87(11)
O11 K3 C57 129.46(10)
O11 K3 C58 139.93(11)
O12 K3 K4 159.02(7)
O12 K3 O11 56.09(11)
O12 K3 O13 57.21(12)
O12 K3 C54 140.14(10)
O12 K3 C55 117.47(10)
O12 K3 C56 106.94(10)
O12 K3 C57 117.85(10)
O12 K3 C58 140.30(10)
O13 K3 K4 118.87(8)
O13 K3 O11 112.41(12)
O13 K3 C54 138.26(12)
O13 K3 C55 127.64(11)
O13 K3 C56 103.04(12)
O13 K3 C57 90.57(12)
O13 K3 C58 99.62(12)
O14 K3 K4 65.88(7)
O14 K3 O10 132.09(10)
O14 K3 O11 163.80(10)
O14 K3 O12 113.34(12)
O14 K3 O13 56.18(11)
O14 K3 C54 94.36(11)
O14 K3 C55 103.94(11)
O14 K3 C56 89.72(11)
O14 K3 C57 65.28(10)
O14 K3 C58 56.26(10)
C54 K3 K4 58.32(6)
C54 K3 C58 40.52(12)
C55 K3 K4 81.85(7)
C55 K3 C54 23.66(9)
C55 K3 C58 48.19(11)
C56 K3 K4 94.05(8)
C56 K3 C54 42.45(10)
C56 K3 C55 24.61(12)
C56 K3 C57 24.60(11)
C56 K3 C58 42.32(10)
C57 K3 K4 81.62(7)
C57 K3 C54 48.09(11)
C57 K3 C55 42.25(12)
C57 K3 C58 23.38(9)
C58 K3 K4 58.37(6)
O8 K4 O9 105.27(9)
O8 K4 O15 61.86(9)
O8 K4 C53 21.77(11)
O8 K4 C60 63.09(11)
O8 K4 C63 112.16(11)
O8 K4 C64 95.08(11)
O8 K4 C65 70.61(11)
O8 K4 C68 128.66(11)
O8 K4 C76 63.34(11)
O8 K4 C77 70.59(11)
O8 K4 C78 95.00(11)
O9 K4 O15 167.13(8)
O9 K4 C53 83.50(10)
O9 K4 C60 80.81(11)
O9 K4 C63 79.51(11)
O9 K4 C64 101.33(12)
O9 K4 C65 101.71(13)
O9 K4 C68 23.39(8)
O9 K4 C76 80.96(11)
O9 K4 C77 101.74(12)
O9 K4 C78 101.48(12)
O15 K4 C53 83.63(10)
O15 K4 C60 92.48(12)
O15 K4 C63 104.80(12)
O15 K4 C64 80.96(12)
O15 K4 C65 74.92(12)
O15 K4 C68 169.48(9)
O15 K4 C76 92.19(11)
O15 K4 C77 74.65(12)
O15 K4 C78 80.57(12)
C53 K4 C64 99.62(11)
C53 K4 C76 58.48(11)
C53 K4 C78 99.55(11)
C60 K4 C53 58.18(11)
C60 K4 C63 50.81(10)
C60 K4 C64 44.60(10)
C60 K4 C76 115.39(10)
C60 K4 C78 157.45(10)
C63 K4 C53 108.59(11)
C63 K4 C64 24.77(10)
C63 K4 C76 157.78(12)
C63 K4 C78 151.72(10)
C65 K4 C53 74.71(11)
C65 K4 C60 25.19(11)
C65 K4 C63 43.34(11)
C65 K4 C64 25.16(9)
C65 K4 C68 107.16(14)
C65 K4 C76 132.66(10)
C65 K4 C78 155.26(12)
C68 K4 C53 106.88(11)
C68 K4 C60 92.96(12)
C68 K4 C63 72.03(12)
C68 K4 C64 96.69(13)
C68 K4 C76 93.60(12)
C68 K4 C78 97.55(13)
C76 K4 C64 157.81(10)
C77 K4 C53 74.67(11)
C77 K4 C60 132.33(10)
C77 K4 C63 176.68(11)
C77 K4 C64 155.39(13)
C77 K4 C65 138.63(12)
C77 K4 C68 107.90(13)
C77 K4 C76 24.90(11)
C77 K4 C78 25.12(10)
C78 K4 C64 151.61(11)
C78 K4 C76 44.27(10)
C53 O8 K4 110.9(2)
K3 O9 K4 120.16(11)
C68 O9 K3 137.1(3)
C68 O9 K4 102.7(2)
C75 O10 K3 119.6(3)
C75 O10 C97 112.4(4)
C97 O10 K3 126.5(3)
C98 O11 K3 104.6(3)
C99 O11 K3 112.9(3)
C99 O11 C98 110.7(4)
C100 O12 K3 121.3(3)
C100 O12 C101 111.7(4)
C101 O12 K3 119.4(3)
C102 O13 K3 111.3(3)
C103 O13 K3 104.9(3)
C103 O13 C102 111.4(4)
C61 O14 K3 121.0(3)
C61 O14 C104 112.1(4)
C104 O14 K3 125.6(3)
K4 O15 H15A 124.8
K4 O15 H15B 125.2
H15A O15 H15B 110.1
O8 C53 K4 47.35(18)
O8 C53 C54 122.2(4)
O8 C53 C58 122.0(4)
C54 C53 K4 111.1(3)
C54 C53 C58 115.8(4)
C58 C53 K4 110.8(2)
C53 C54 K3 86.6(3)
C53 C54 C80 119.4(4)
C55 C54 K3 70.7(2)
C55 C54 C53 121.3(4)
C55 C54 C80 119.2(4)
C80 C54 K3 116.3(3)
K3 C55 H55 109.5
C54 C55 K3 85.6(2)
C54 C55 H55 119.0
C56 C55 K3 75.7(2)
C56 C55 C54 122.0(4)
C56 C55 H55 119.0
C55 C56 K3 79.7(2)
C55 C56 C81 121.4(4)
C57 C56 K3 79.4(2)
C57 C56 C55 116.7(4)
C57 C56 C81 121.8(4)
C81 C56 K3 112.3(3)
K3 C57 H57 108.5
C56 C57 K3 76.0(2)
C56 C57 H57 118.5
C58 C57 K3 86.6(2)
C58 C57 C56 122.9(4)
C58 C57 H57 118.5
C53 C58 K3 86.0(3)
C53 C58 C59 119.1(4)
C57 C58 K3 70.1(2)
C57 C58 C53 120.6(4)
C57 C58 C59 120.1(4)
C59 C58 K3 117.6(3)
C58 C59 H59A 108.6
C58 C59 H59B 108.6
C58 C59 C60 114.8(4)
H59A C59 H59B 107.5
C60 C59 H59A 108.6
C60 C59 H59B 108.6
C59 C60 K4 113.5(3)
C61 C60 K4 82.2(3)
C61 C60 C59 121.7(4)
C61 C60 C65 117.7(3)
C65 C60 K4 75.4(3)
C65 C60 C59 120.6(4)
O14 C61 K4 119.1(3)
O14 C61 C62 119.9(4)
C60 C61 K4 73.5(3)
C60 C61 O14 118.4(3)
C60 C61 C62 121.6(4)
C62 C61 K4 76.1(3)
C61 C62 K4 79.5(3)
C61 C62 C66 121.8(4)
C63 C62 K4 75.4(3)
C63 C62 C61 117.6(4)
C63 C62 C66 120.5(3)
C66 C62 K4 113.4(3)
K4 C63 H63 113.8
C62 C63 K4 80.2(3)
C62 C63 H63 118.2
C62 C63 C64 123.5(3)
C64 C63 K4 77.8(3)
C64 C63 H63 118.2
C63 C64 K4 77.4(3)
C63 C64 C65 116.4(4)
C63 C64 C85 121.1(3)
C65 C64 K4 75.0(3)
C65 C64 C85 122.4(4)
C85 C64 K4 114.5(3)
K4 C65 H65 112.1
C60 C65 K4 79.4(3)
C60 C65 C64 122.7(4)
C60 C65 H65 118.7
C64 C65 K4 79.8(3)
C64 C65 H65 118.7
C62 C66 H66A 108.5
C62 C66 H66B 108.5
H66A C66 H66B 107.5
C67 C66 C62 115.0(4)
C67 C66 H66A 108.5
C67 C66 H66B 108.5
C68 C67 C66 116.9(3)
C72 C67 C66 123.3(4)
C72 C67 C68 119.0(4)
O9 C68 K4 53.9(2)
O9 C68 C67 122.5(4)
O9 C68 C69 120.4(4)
C67 C68 K4 108.9(3)
C67 C68 C69 117.2(3)
C69 C68 K4 107.6(3)
C68 C69 C73 117.9(3)
C70 C69 C68 120.3(4)
C70 C69 C73 120.7(4)
C69 C70 H70 118.8
C69 C70 C71 122.3(5)
C71 C70 H70 118.8
C70 C71 C89 122.5(5)
C72 C71 C70 116.1(4)
C72 C71 C89 121.0(5)
C67 C72 H72 117.6
C71 C72 C67 124.9(5)
C71 C72 H72 117.6
C69 C73 H73A 108.4
C69 C73 H73B 108.4
H73A C73 H73B 107.4
C74 C73 C69 115.7(4)
C74 C73 H73A 108.4
C74 C73 H73B 108.4
C73 C74 K4 112.1(3)
C75 C74 K4 78.8(3)
C75 C74 C73 121.7(4)
C79 C74 K4 74.7(3)
C79 C74 C73 121.0(3)
C79 C74 C75 117.2(4)
O10 C75 K4 120.6(3)
O10 C75 C74 120.3(4)
O10 C75 C76 118.8(3)
C74 C75 K4 76.9(3)
C76 C75 K4 73.7(3)
C76 C75 C74 120.9(4)
C75 C76 K4 81.7(3)
C75 C76 C80 120.3(4)
C77 C76 K4 74.9(3)
C77 C76 C75 118.5(3)
C77 C76 C80 121.2(4)
C80 C76 K4 112.3(3)
K4 C77 H77 111.0
C76 C77 K4 80.2(3)
C76 C77 H77 118.6
C76 C77 C78 122.8(4)
C78 C77 K4 80.0(3)
C78 C77 H77 118.6
C77 C78 K4 74.9(3)
C77 C78 C93 122.6(4)
C79 C78 K4 77.8(3)
C79 C78 C77 116.2(4)
C79 C78 C93 121.2(4)
C93 C78 K4 117.8(3)
K4 C79 H79 113.6
C74 C79 K4 80.9(3)
C74 C79 H79 117.9
C78 C79 K4 77.5(3)
C78 C79 C74 124.2(3)
C78 C79 H79 117.9
C54 C80 C76 116.4(3)
C54 C80 H80A 108.2
C54 C80 H80B 108.2
C76 C80 H80A 108.2
C76 C80 H80B 108.2
H80A C80 H80B 107.3
C56 C81 C83 108.2(6)
C56 C81 C84 111.6(6)
C56 C81 C84A 112.1(5)
C82 C81 C56 114.3(6)
C82 C81 C82A 136.0(6)
C82 C81 C83 108.1(8)
C82 C81 C83A 63.4(8)
C82 C81 C84 113.3(9)
C82 C81 C84A 47.0(7)
C82A C81 C56 109.0(4)
C82A C81 C83 48.9(7)
C82A C81 C83A 108.7(6)
C82A C81 C84 53.8(7)
C82A C81 C84A 109.1(5)
C83 C81 C84 100.3(9)
C83A C81 C56 109.7(4)
C83A C81 C83 141.0(6)
C83A C81 C84 57.1(7)
C83A C81 C84A 108.2(5)
C84A C81 C83 64.4(7)
C84A C81 C84 136.3(6)
C81 C82 H82A 109.5
C81 C82 H82B 109.5
C81 C82 H82C 109.5
H82A C82 H82B 109.5
H82A C82 H82C 109.5
H82B C82 H82C 109.5
C81 C82A H82D 109.5
C81 C82A H82E 109.5
C81 C82A H82F 109.5
C81 C83 H83A 109.5
C81 C83 H83B 109.5
C81 C83 H83C 109.5
H83A C83 H83B 109.5
H83A C83 H83C 109.5
H83B C83 H83C 109.5
C81 C83A H83D 109.5
C81 C83A H83E 109.5
C81 C83A H83F 109.5
C81 C84 H84A 109.5
C81 C84 H84B 109.5
C81 C84 H84C 109.5
H84A C84 H84B 109.5
H84A C84 H84C 109.5
H84B C84 H84C 109.5
C81 C84A H84D 109.5
C81 C84A H84E 109.5
C81 C84A H84F 109.5
C64 C85 C86 109.4(4)
C64 C85 C88 108.2(4)
C86 C85 C88 107.8(4)
C87 C85 C64 113.9(3)
C87 C85 C86 109.4(4)
C87 C85 C88 108.0(4)
C85 C86 H86A 109.5
C85 C86 H86B 109.5
C85 C86 H86C 109.5
H86A C86 H86B 109.5
H86A C86 H86C 109.5
H86B C86 H86C 109.5
C85 C87 H87A 109.5
C85 C87 H87B 109.5
C85 C87 H87C 109.5
H87A C87 H87B 109.5
H87A C87 H87C 109.5
H87B C87 H87C 109.5
C85 C88 H88A 109.5
C85 C88 H88B 109.5
C85 C88 H88C 109.5
H88A C88 H88B 109.5
H88A C88 H88C 109.5
H88B C88 H88C 109.5
C90 C89 C71 107.7(3)
C91 C89 C71 112.0(5)
C91 C89 C90 109.8(6)
C91 C89 C92 109.5(5)
C92 C89 C71 110.5(5)
C92 C89 C90 107.1(5)
C89 C90 H90A 109.5
C89 C90 H90B 109.5
C89 C90 H90C 109.5
H90A C90 H90B 109.5
H90A C90 H90C 109.5
H90B C90 H90C 109.5
C89 C91 H91A 109.5
C89 C91 H91B 109.5
C89 C91 H91C 109.5
H91A C91 H91B 109.5
H91A C91 H91C 109.5
H91B C91 H91C 109.5
C89 C92 H92A 109.5
C89 C92 H92B 109.5
C89 C92 H92C 109.5
H92A C92 H92B 109.5
H92A C92 H92C 109.5
H92B C92 H92C 109.5
C78 C93 C94 112.0(4)
C78 C93 C95 107.9(4)
C78 C93 C96 113.6(3)
C94 C93 C95 108.5(4)
C94 C93 C96 107.4(4)
C96 C93 C95 107.2(4)
C93 C94 H94A 109.5
C93 C94 H94B 109.5
C93 C94 H94C 109.5
H94A C94 H94B 109.5
H94A C94 H94C 109.5
H94B C94 H94C 109.5
C93 C95 H95A 109.5
C93 C95 H95B 109.5
C93 C95 H95C 109.5
H95A C95 H95B 109.5
H95A C95 H95C 109.5
H95B C95 H95C 109.5
C93 C96 H96A 109.5
C93 C96 H96B 109.5
C93 C96 H96C 109.5
H96A C96 H96B 109.5
H96A C96 H96C 109.5
H96B C96 H96C 109.5
O10 C97 H97A 110.3
O10 C97 H97B 110.3
O10 C97 C98 107.2(4)
H97A C97 H97B 108.5
C98 C97 H97A 110.3
C98 C97 H97B 110.3
O11 C98 C97 110.0(4)
O11 C98 H98A 109.7
O11 C98 H98B 109.7
C97 C98 H98A 109.7
C97 C98 H98B 109.7
H98A C98 H98B 108.2
O11 C99 H99A 110.0
O11 C99 H99B 110.0
O11 C99 C100 108.3(4)
H99A C99 H99B 108.4
C100 C99 H99A 110.0
C100 C99 H99B 110.0
O12 C100 C99 109.0(5)
O12 C100 H10A 109.9
O12 C100 H10B 109.9
C99 C100 H10A 109.9
C99 C100 H10B 109.9
H10A C100 H10B 108.3
O12 C101 H10C 109.8
O12 C101 H10D 109.8
O12 C101 C102 109.4(5)
H10C C101 H10D 108.2
C102 C101 H10C 109.8
C102 C101 H10D 109.8
O13 C102 C101 109.3(5)
O13 C102 H10E 109.8
O13 C102 H10F 109.8
C101 C102 H10E 109.8
C101 C102 H10F 109.8
H10E C102 H10F 108.3
O13 C103 H10G 109.6
O13 C103 H10H 109.6
O13 C103 C104 110.2(4)
H10G C103 H10H 108.1
C104 C103 H10G 109.6
C104 C103 H10H 109.6
O14 C104 C103 107.7(4)
O14 C104 H10I 110.2
O14 C104 H10J 110.2
C103 C104 H10I 110.2
C103 C104 H10J 110.2
H10I C104 H10J 108.5
H10K C105 H10L 109.5
H10K C105 H10M 109.5
H10L C105 H10M 109.5
C106 C105 H10K 109.5
C106 C105 H10L 109.5
C106 C105 H10M 109.5
N1 C106 C105 176.3(8)
H10N C107 H10O 109.5
H10N C107 H10P 109.5
H10O C107 H10P 109.5
C108 C107 H10N 109.5
C108 C107 H10O 109.5
C108 C107 H10P 109.5
N2 C108 C107 176.2(11)
H10Q C109 H10R 109.5
H10Q C109 H10S 109.5
H10R C109 H10S 109.5
C110 C109 H10Q 109.5
C110 C109 H10R 109.5
C110 C109 H10S 109.5
N3 C110 C109 179.2(9)
N4 C112 C111 178.4(15)

loop_
_geom_bond_atom_site_label_1
_geom_bond_atom_site_label_2
_geom_bond_distance
K1 K2 4.3815(14)
K1 O2 2.520(3)
K1 O3 2.788(3)
K1 O4 3.018(4)
K1 O5 2.884(4)
K1 O6 3.028(4)
K1 O7 2.786(4)
K1 C2 3.481(4)
K1 C3 3.277(4)
K1 C4 3.282(4)
K1 C5 3.342(4)
K1 C6 3.514(4)
K2 O1 2.546(3)
K2 O2 2.607(4)
K2 C1 3.190(3)
K2 C8 3.162(4)
K2 C9 3.236(5)
K2 C10 3.226(5)
K2 C13 3.160(5)
K2 C16 3.134(5)
K2 C24 3.205(5)
K2 C25 3.155(5)
K2 C26 3.208(5)
K2 C27 3.195(5)
O1 C1 1.311(5)
O2 C16 1.302(4)
O3 C9 1.389(5)
O3 C52 1.451(6)
O4 C50 1.429(5)
O4 C51 1.424(7)
O5 C48 1.458(7)
O5 C49 1.425(7)
O6 C46 1.410(7)
O6 C47 1.447(6)
O7 C23 1.384(5)
O7 C45 1.440(6)
C1 C2 1.437(6)
C1 C6 1.421(7)
C2 C3 1.392(6)
C2 C28 1.518(6)
C3 H3 0.9300
C3 C4 1.399(7)
C4 C5 1.407(7)
C4 C29 1.532(6)
C5 H5 0.9300
C5 C6 1.404(6)
C6 C7 1.500(6)
C7 H7A 0.9700
C7 H7B 0.9700
C7 C8 1.534(5)
C8 C9 1.394(6)
C8 C13 1.377(6)
C9 C10 1.405(5)
C10 C11 1.404(6)
C10 C14 1.516(6)
C11 H11 0.9300
C11 C12 1.372(6)
C12 C13 1.399(5)
C12 C41 1.546(6)
C13 H13 0.9300
C14 H14A 0.9700
C14 H14B 0.9700
C14 C15 1.494(7)
C15 C16 1.445(7)
C15 C20 1.413(5)
C16 C17 1.407(7)
C17 C18 1.399(5)
C17 C21 1.524(7)
C18 H18 0.9300
C18 C19 1.410(7)
C19 C20 1.392(7)
C19 C37 1.546(6)
C20 H20 0.9300
C21 H21A 0.9700
C21 H21B 0.9700
C21 C22 1.531(6)
C22 C23 1.413(5)
C22 C27 1.359(6)
C23 C24 1.400(6)
C24 C25 1.383(6)
C24 C28 1.522(5)
C25 H25 0.9300
C25 C26 1.421(5)
C26 C27 1.402(6)
C26 C33 1.533(7)
C27 H27 0.9300
C28 H28A 0.9700
C28 H28B 0.9700
C29 C30 1.472(8)
C29 C31 1.491(11)
C29 C32 1.470(11)
C30 H30A 0.9600
C30 H30B 0.9600
C30 H30C 0.9600
C31 H31A 0.9600
C31 H31B 0.9600
C31 H31C 0.9600
C32 H32A 0.9600
C32 H32B 0.9600
C32 H32C 0.9600
C33 C34 1.480(7)
C33 C35 1.371(10)
C33 C36 1.610(11)
C34 H34A 0.9600
C34 H34B 0.9600
C34 H34C 0.9600
C35 H35A 0.9600
C35 H35B 0.9600
C35 H35C 0.9600
C36 H36A 0.9600
C36 H36B 0.9600
C36 H36C 0.9600
C37 C38 1.537(8)
C37 C39 1.525(8)
C37 C40 1.512(8)
C38 H38A 0.9600
C38 H38B 0.9600
C38 H38C 0.9600
C39 H39A 0.9600
C39 H39B 0.9600
C39 H39C 0.9600
C40 H40A 0.9600
C40 H40B 0.9600
C40 H40C 0.9600
C41 C42 1.499(6)
C41 C43 1.541(7)
C41 C44 1.532(7)
C42 H42A 0.9600
C42 H42B 0.9600
C42 H42C 0.9600
C43 H43A 0.9600
C43 H43B 0.9600
C43 H43C 0.9600
C44 H44A 0.9600
C44 H44B 0.9600
C44 H44C 0.9600
C45 H45A 0.9700
C45 H45B 0.9700
C45 C46 1.494(7)
C46 H46A 0.9700
C46 H46B 0.9700
C47 H47A 0.9700
C47 H47B 0.9700
C47 C48 1.458(10)
C48 H48A 0.9700
C48 H48B 0.9700
C49 H49A 0.9700
C49 H49B 0.9700
C49 C50 1.479(8)
C50 H50A 0.9700
C50 H50B 0.9700
C51 H51A 0.9700
C51 H51B 0.9700
C51 C52 1.519(6)
C52 H52A 0.9700
C52 H52B 0.9700
K3 K4 4.4888(14)
K3 O9 2.530(3)
K3 O10 2.782(4)
K3 O11 3.044(4)
K3 O12 2.916(4)
K3 O13 3.019(4)
K3 O14 2.780(4)
K3 C54 3.501(5)
K3 C55 3.314(4)
K3 C56 3.264(4)
K3 C57 3.307(4)
K3 C58 3.511(5)
K4 O8 2.556(3)
K4 O9 2.649(4)
K4 O15 2.935(3)
K4 C53 3.246(3)
K4 C60 3.240(5)
K4 C63 3.245(5)
K4 C64 3.250(5)
K4 C65 3.191(5)
K4 C68 3.198(4)
K4 C76 3.249(5)
K4 C77 3.183(5)
K4 C78 3.247(5)
O8 C53 1.289(5)
O9 C68 1.302(4)
O10 C75 1.383(5)
O10 C97 1.436(6)
O11 C98 1.420(7)
O11 C99 1.415(6)
O12 C100 1.393(7)
O12 C101 1.427(7)
O13 C102 1.429(6)
O13 C103 1.415(7)
O14 C61 1.393(5)
O14 C104 1.437(6)
O15 H15A 0.9422
O15 H15B 0.9433
C53 C54 1.424(7)
C53 C58 1.442(6)
C54 C55 1.409(5)
C54 C80 1.515(6)
C55 H55 0.9300
C55 C56 1.403(7)
C56 C57 1.400(6)
C56 C81 1.537(6)
C57 H57 0.9300
C57 C58 1.396(6)
C58 C59 1.516(6)
C59 H59A 0.9700
C59 H59B 0.9700
C59 C60 1.521(5)
C60 C61 1.391(6)
C60 C65 1.403(6)
C61 C62 1.407(5)
C62 C63 1.385(6)
C62 C66 1.518(6)
C63 H63 0.9300
C63 C64 1.393(6)
C64 C65 1.404(5)
C64 C85 1.523(6)
C65 H65 0.9300
C66 H66A 0.9700
C66 H66B 0.9700
C66 C67 1.517(7)
C67 C68 1.425(7)
C67 C72 1.383(5)
C68 C69 1.432(7)
C69 C70 1.392(5)
C69 C73 1.526(7)
C70 H70 0.9300
C70 C71 1.399(7)
C71 C72 1.378(7)
C71 C89 1.552(6)
C72 H72 0.9300
C73 H73A 0.9700
C73 H73B 0.9700
C73 C74 1.509(6)
C74 C75 1.408(5)
C74 C79 1.392(6)
C75 C76 1.407(6)
C76 C77 1.388(6)
C76 C80 1.528(5)
C77 H77 0.9300
C77 C78 1.400(5)
C78 C79 1.391(6)
C78 C93 1.528(6)
C79 H79 0.9300
C80 H80A 0.9700
C80 H80B 0.9700
C81 C82 1.515(16)
C81 C82A 1.532(8)
C81 C83 1.600(14)
C81 C83A 1.534(8)
C81 C84 1.612(18)
C81 C84A 1.550(9)
C82 H82A 0.9600
C82 H82B 0.9600
C82 H82C 0.9600
C82A H82D 0.9600
C82A H82E 0.9600
C82A H82F 0.9600
C83 H83A 0.9600
C83 H83B 0.9600
C83 H83C 0.9600
C83A H83D 0.9600
C83A H83E 0.9600
C83A H83F 0.9600
C84 H84A 0.9600
C84 H84B 0.9600
C84 H84C 0.9600
C84A H84D 0.9600
C84A H84E 0.9600
C84A H84F 0.9600
C85 C86 1.541(7)
C85 C87 1.509(6)
C85 C88 1.564(7)
C86 H86A 0.9600
C86 H86B 0.9600
C86 H86C 0.9600
C87 H87A 0.9600
C87 H87B 0.9600
C87 H87C 0.9600
C88 H88A 0.9600
C88 H88B 0.9600
C88 H88C 0.9600
C89 C90 1.552(8)
C89 C91 1.479(9)
C89 C92 1.537(8)
C90 H90A 0.9600
C90 H90B 0.9600
C90 H90C 0.9600
C91 H91A 0.9600
C91 H91B 0.9600
C91 H91C 0.9600
C92 H92A 0.9600
C92 H92B 0.9600
C92 H92C 0.9600
C93 C94 1.534(6)
C93 C95 1.540(7)
C93 C96 1.539(6)
C94 H94A 0.9600
C94 H94B 0.9600
C94 H94C 0.9600
C95 H95A 0.9600
C95 H95B 0.9600
C95 H95C 0.9600
C96 H96A 0.9600
C96 H96B 0.9600
C96 H96C 0.9600
C97 H97A 0.9700
C97 H97B 0.9700
C97 C98 1.504(7)
C98 H98A 0.9700
C98 H98B 0.9700
C99 H99A 0.9700
C99 H99B 0.9700
C99 C100 1.525(9)
C100 H10A 0.9700
C100 H10B 0.9700
C101 H10C 0.9700
C101 H10D 0.9700
C101 C102 1.495(9)
C102 H10E 0.9700
C102 H10F 0.9700
C103 H10G 0.9700
C103 H10H 0.9700
C103 C104 1.480(7)
C104 H10I 0.9700
C104 H10J 0.9700
N1 C106 1.138(7)
C105 H10K 0.9600
C105 H10L 0.9600
C105 H10M 0.9600
C105 C106 1.426(8)
N2 C108 1.140(9)
C107 H10N 0.9600
C107 H10O 0.9600
C107 H10P 0.9600
C107 C108 1.457(11)
N3 C110 1.122(7)
C109 H10Q 0.9600
C109 H10R 0.9600
C109 H10S 0.9600
C109 C110 1.452(8)
N4 C112 1.128(14)
C111 H11A 0.9600
C111 H11B 0.9600
C111 H11C 0.9600
C111 C112 1.507(15)

loop_
_geom_torsion_atom_site_label_1
_geom_torsion_atom_site_label_2
_geom_torsion_atom_site_label_3
_geom_torsion_atom_site_label_4
_geom_torsion
K1 O2 C16 K2 178.7(5)
K1 O2 C16 C15 -89.8(6)
K1 O2 C16 C17 86.9(6)
K1 O3 C9 K2 4.0(3)
K1 O3 C9 C8 90.5(5)
K1 O3 C9 C10 -86.0(5)
K1 O3 C52 C51 -15.3(5)
K1 O4 C50 C49 56.8(5)
K1 O4 C51 C52 -66.4(4)
K1 O5 C48 C47 -43.1(5)
K1 O5 C49 C50 40.2(4)
K1 O6 C46 C45 65.4(4)
K1 O6 C47 C48 -52.6(5)
K1 O7 C23 K2 -4.0(3)
K1 O7 C23 C22 86.0(4)
K1 O7 C23 C24 -90.3(4)
K1 O7 C45 C46 18.1(4)
K1 C2 C3 C4 72.9(4)
K1 C2 C28 C24 -44.3(5)
K1 C3 C4 C5 72.1(3)
K1 C3 C4 C29 -108.5(4)
K1 C4 C5 C6 74.8(4)
K1 C4 C29 C30 -171.9(6)
K1 C4 C29 C31 -49.9(8)
K1 C4 C29 C32 65.1(8)
K1 C5 C6 C1 72.9(4)
K1 C5 C6 C7 -113.1(3)
K1 C6 C7 C8 40.3(5)
K2 K1 O2 C16 -178.5(6)
K2 K1 O3 C9 -3.0(2)
K2 K1 O3 C52 -172.7(3)
K2 K1 O4 C50 178.4(3)
K2 K1 O4 C51 58.6(2)
K2 K1 O5 C48 -74.1(5)
K2 K1 O5 C49 73.1(4)
K2 K1 O6 C46 -60.1(3)
K2 K1 O6 C47 177.2(3)
K2 K1 O7 C23 2.9(2)
K2 K1 O7 C45 168.0(3)
K2 K1 C2 C1 -48.2(2)
K2 K1 C2 C3 -171.2(3)
K2 K1 C2 C28 73.8(3)
K2 K1 C3 C2 7.6(3)
K2 K1 C3 C4 -117.9(3)
K2 K1 C4 C3 61.2(3)
K2 K1 C4 C5 -59.0(3)
K2 K1 C4 C29 -179.3(4)
K2 K1 C5 C4 120.1(3)
K2 K1 C5 C6 -4.3(3)
K2 K1 C6 C1 50.11(19)
K2 K1 C6 C5 174.9(3)
K2 K1 C6 C7 -71.2(3)
K2 O1 C1 C2 -90.4(4)
K2 O1 C1 C6 89.3(4)
K2 O2 C16 C15 91.6(4)
K2 O2 C16 C17 -91.8(4)
K2 C1 C2 K1 69.10(19)
K2 C1 C2 C3 134.0(3)
K2 C1 C2 C28 -49.5(4)
K2 C1 C6 K1 -70.57(17)
K2 C1 C6 C5 -135.9(3)
K2 C1 C6 C7 50.2(4)
K2 C8 C9 O3 -112.3(4)
K2 C8 C9 C10 64.1(4)
K2 C8 C13 C12 -70.5(4)
K2 C9 C10 C11 69.6(4)
K2 C9 C10 C14 -109.5(4)
K2 C10 C11 C12 66.0(5)
K2 C10 C14 C15 19.6(4)
K2 C11 C12 C13 64.3(4)
K2 C11 C12 C41 -115.9(5)
K2 C12 C13 C8 68.8(4)
K2 C12 C41 C42 -100.6(5)
K2 C12 C41 C43 138.5(3)
K2 C12 C41 C44 22.1(5)
K2 C16 C17 C18 128.1(4)
K2 C16 C17 C21 -61.3(4)
K2 C22 C23 O7 -115.1(4)
K2 C22 C23 C24 61.1(4)
K2 C22 C27 C26 -68.2(5)
K2 C23 C24 C25 68.0(4)
K2 C23 C24 C28 -112.4(4)
K2 C24 C25 C26 70.1(5)
K2 C24 C28 C2 -30.7(5)
K2 C25 C26 C27 66.5(4)
K2 C25 C26 C33 -111.5(5)
K2 C26 C27 C22 69.2(5)
K2 C26 C33 C34 81.1(7)
K2 C26 C33 C35 -135.0(8)
K2 C26 C33 C36 -23.0(6)
O1 K2 O2 K1 0.14(19)
O1 K2 O2 C16 179.2(3)
O1 K2 C1 C2 115.5(5)
O1 K2 C1 C6 -114.9(5)
O1 K2 C8 C7 18.7(3)
O1 K2 C8 C9 138.2(2)
O1 K2 C8 C13 -99.6(3)
O1 K2 C9 O3 78.0(3)
O1 K2 C9 C8 -37.2(2)
O1 K2 C9 C10 -164.9(3)
O1 K2 C10 C9 15.8(3)
O1 K2 C10 C11 -106.3(2)
O1 K2 C10 C14 135.6(2)
O1 K2 C11 C10 83.1(2)
O1 K2 C11 C12 -44.5(2)
O1 K2 C12 C11 139.7(2)
O1 K2 C12 C13 15.7(3)
O1 K2 C12 C41 -99.2(3)
O1 K2 C13 C8 70.2(2)
O1 K2 C13 C12 -163.5(3)
O1 K2 C16 O2 -1.0(4)
O1 K2 C16 C15 -115.0(3)
O1 K2 C16 C17 114.9(3)
O1 K2 C22 C21 -136.3(3)
O1 K2 C22 C23 -17.0(3)
O1 K2 C22 C27 106.5(3)
O1 K2 C23 O7 -78.1(3)
O1 K2 C23 C22 163.7(3)
O1 K2 C23 C24 35.1(2)
O1 K2 C24 C23 -140.4(3)
O1 K2 C24 C25 97.1(3)
O1 K2 C24 C28 -20.2(3)
O1 K2 C25 C24 -72.0(2)
O1 K2 C25 C26 162.2(3)
O1 K2 C26 C25 -16.7(3)
O1 K2 C26 C27 -139.5(2)
O1 K2 C26 C33 99.6(3)
O1 K2 C27 C22 -82.4(3)
O1 K2 C27 C26 44.7(3)
O1 C1 C2 K1 123.6(3)
O1 C1 C2 C3 -171.5(4)
O1 C1 C2 C28 5.0(6)
O1 C1 C6 K1 -124.3(3)
O1 C1 C6 C5 170.4(4)
O1 C1 C6 C7 -3.5(5)
O2 K1 O3 C9 31.5(3)
O2 K1 O3 C52 -138.3(3)
O2 K1 O4 C50 -150.1(3)
O2 K1 O4 C51 90.1(2)
O2 K1 O5 C48 -72.2(4)
O2 K1 O5 C49 74.9(4)
O2 K1 O6 C46 -91.3(3)
O2 K1 O6 C47 146.0(3)
O2 K1 O7 C23 -31.1(3)
O2 K1 O7 C45 134.0(3)
O2 K1 C2 C1 -60.4(2)
O2 K1 C2 C3 176.6(3)
O2 K1 C2 C28 61.6(3)
O2 K1 C3 C2 -3.6(3)
O2 K1 C3 C4 -129.2(3)
O2 K1 C4 C3 62.3(3)
O2 K1 C4 C5 -57.9(3)
O2 K1 C4 C29 -178.2(4)
O2 K1 C5 C4 132.7(3)
O2 K1 C5 C6 8.3(3)
O2 K1 C6 C1 62.9(2)
O2 K1 C6 C5 -172.3(3)
O2 K1 C6 C7 -58.4(3)
O2 K2 O1 C1 0.6(3)
O2 K2 C1 O1 -179.5(3)
O2 K2 C1 C2 -63.9(3)
O2 K2 C1 C6 65.6(3)
O2 K2 C8 C7 -96.3(3)
O2 K2 C8 C9 23.2(2)
O2 K2 C8 C13 145.4(3)
O2 K2 C9 O3 -38.3(2)
O2 K2 C9 C8 -153.5(2)
O2 K2 C9 C10 78.8(3)
O2 K2 C10 C9 -86.6(3)
O2 K2 C10 C11 151.2(3)
O2 K2 C10 C14 33.2(2)
O2 K2 C11 C10 -24.7(2)
O2 K2 C11 C12 -152.4(2)
O2 K2 C12 C11 28.1(2)
O2 K2 C12 C13 -95.9(3)
O2 K2 C12 C41 149.2(3)
O2 K2 C13 C8 -35.8(3)
O2 K2 C13 C12 90.5(3)
O2 K2 C16 C15 -114.0(4)
O2 K2 C16 C17 115.9(4)
O2 K2 C22 C21 -33.6(3)
O2 K2 C22 C23 85.7(3)
O2 K2 C22 C27 -150.7(3)
O2 K2 C23 O7 38.6(3)
O2 K2 C23 C22 -79.5(3)
O2 K2 C23 C24 151.9(3)
O2 K2 C24 C23 -24.4(2)
O2 K2 C24 C25 -146.9(3)
O2 K2 C24 C28 95.8(3)
O2 K2 C25 C24 33.9(3)
O2 K2 C25 C26 -91.8(3)
O2 K2 C26 C25 94.5(3)
O2 K2 C26 C27 -28.3(2)
O2 K2 C26 C33 -149.2(3)
O2 K2 C27 C22 25.1(2)
O2 K2 C27 C26 152.2(2)
O2 C16 C17 C18 -172.3(4)
O2 C16 C17 C21 -1.7(7)
O3 K1 O2 K2 -75.12(15)
O3 K1 O2 C16 106.3(5)
O3 K1 O4 C50 158.7(3)
O3 K1 O4 C51 38.9(2)
O3 K1 O5 C48 -152.9(3)
O3 K1 O5 C49 -5.8(3)
O3 K1 O6 C46 -157.1(3)
O3 K1 O6 C47 80.2(4)
O3 K1 O7 C23 5.7(3)
O3 K1 O7 C45 170.9(3)
O3 K1 C2 C1 8.4(2)
O3 K1 C2 C3 -114.5(3)
O3 K1 C2 C28 130.5(3)
O3 K1 C3 C2 68.9(3)
O3 K1 C3 C4 -56.7(3)
O3 K1 C4 C3 125.6(3)
O3 K1 C4 C5 5.4(3)
O3 K1 C4 C29 -114.9(4)
O3 K1 C5 C4 -174.0(3)
O3 K1 C5 C6 61.6(3)
O3 K1 C6 C1 129.3(2)
O3 K1 C6 C5 -105.9(3)
O3 K1 C6 C7 8.0(3)
O3 C9 C10 K2 113.6(4)
O3 C9 C10 C11 -176.7(4)
O3 C9 C10 C14 4.1(7)
O4 K1 O2 K2 -119.17(15)
O4 K1 O2 C16 62.3(5)
O4 K1 O3 C9 157.8(3)
O4 K1 O3 C52 -11.9(3)
O4 K1 O5 C48 -156.0(4)
O4 K1 O5 C49 -8.9(3)
O4 K1 O6 C46 154.4(2)
O4 K1 O6 C47 31.7(3)
O4 K1 O7 C23 -107.7(4)
O4 K1 O7 C45 57.4(5)
O4 K1 C2 C1 50.6(3)
O4 K1 C2 C3 -72.4(3)
O4 K1 C2 C28 172.6(3)
O4 K1 C3 C2 126.8(3)
O4 K1 C3 C4 1.2(3)
O4 K1 C4 C3 -179.0(3)
O4 K1 C4 C5 60.8(3)
O4 K1 C4 C29 -59.5(4)
O4 K1 C5 C4 -121.3(3)
O4 K1 C5 C6 114.3(3)
O4 K1 C6 C1 167.9(2)
O4 K1 C6 C5 -67.2(3)
O4 K1 C6 C7 46.6(3)
O4 C51 C52 O3 56.5(5)
O5 K1 O2 K2 -178.79(14)
O5 K1 O2 C16 2.7(6)
O5 K1 O3 C9 154.7(3)
O5 K1 O3 C52 -15.1(3)
O5 K1 O4 C50 -24.7(3)
O5 K1 O4 C51 -144.5(3)
O5 K1 O6 C46 143.3(3)
O5 K1 O6 C47 20.6(3)
O5 K1 O7 C23 -154.7(3)
O5 K1 O7 C45 10.4(3)
O5 K1 C2 C1 142.9(2)
O5 K1 C2 C3 19.9(4)
O5 K1 C2 C28 -95.1(3)
O5 K1 C3 C2 -165.7(3)
O5 K1 C3 C4 68.8(3)
O5 K1 C4 C3 -120.4(3)
O5 K1 C4 C5 119.4(3)
O5 K1 C4 C29 -0.9(4)
O5 K1 C5 C4 -69.7(3)
O5 K1 C5 C6 165.9(3)
O5 K1 C6 C1 -144.3(2)
O5 K1 C6 C5 -19.5(4)
O5 K1 C6 C7 94.4(3)
O5 C49 C50 O4 -64.8(5)
O6 K1 O2 K2 120.79(15)
O6 K1 O2 C16 -57.7(5)
O6 K1 O3 C9 102.3(4)
O6 K1 O3 C52 -67.5(4)
O6 K1 O4 C50 -35.9(3)
O6 K1 O4 C51 -155.7(2)
O6 K1 O5 C48 11.8(3)
O6 K1 O5 C49 158.9(4)
O6 K1 O7 C23 -155.5(3)
O6 K1 O7 C45 9.7(3)
O6 K1 C2 C1 -165.3(2)
O6 K1 C2 C3 71.8(3)
O6 K1 C2 C28 -43.2(3)
O6 K1 C3 C2 -111.0(3)
O6 K1 C3 C4 123.5(3)
O6 K1 C4 C3 -60.0(3)
O6 K1 C4 C5 179.7(3)
O6 K1 C4 C29 59.4(4)
O6 K1 C5 C4 -0.3(3)
O6 K1 C5 C6 -124.7(3)
O6 K1 C6 C1 -47.4(3)
O6 K1 C6 C5 77.5(3)
O6 K1 C6 C7 -168.6(3)
O6 C47 C48 O5 64.1(6)
O7 K1 O2 K2 75.77(15)
O7 K1 O2 C16 -102.8(5)
O7 K1 O3 C9 -5.8(3)
O7 K1 O3 C52 -175.6(3)
O7 K1 O4 C50 -77.9(4)
O7 K1 O4 C51 162.3(3)
O7 K1 O5 C48 11.1(4)
O7 K1 O5 C49 158.2(3)
O7 K1 O6 C46 -37.5(2)
O7 K1 O6 C47 -160.2(4)
O7 K1 C2 C1 -128.5(2)
O7 K1 C2 C3 108.6(3)
O7 K1 C2 C28 -6.4(3)
O7 K1 C3 C2 -60.0(3)
O7 K1 C3 C4 174.5(3)
O7 K1 C4 C3 -5.1(3)
O7 K1 C4 C5 -125.3(3)
O7 K1 C4 C29 114.4(4)
O7 K1 C5 C4 57.8(3)
O7 K1 C5 C6 -66.6(3)
O7 K1 C6 C1 -7.5(2)
O7 K1 C6 C5 117.4(3)
O7 K1 C6 C7 -128.8(3)
O7 C23 C24 K2 114.5(4)
O7 C23 C24 C25 -177.4(4)
O7 C23 C24 C28 2.1(7)
O7 C45 C46 O6 -57.5(5)
C1 K2 O2 K1 0.36(16)
C1 K2 O2 C16 179.4(3)
C1 K2 C8 C7 -7.0(3)
C1 K2 C8 C9 112.5(2)
C1 K2 C8 C13 -125.3(3)
C1 K2 C9 O3 57.9(3)
C1 K2 C9 C8 -57.3(2)
C1 K2 C9 C10 175.0(3)
C1 K2 C10 C9 -4.7(3)
C1 K2 C10 C11 -126.9(2)
C1 K2 C10 C14 115.1(3)
C1 K2 C11 C10 58.3(3)
C1 K2 C11 C12 -69.4(2)
C1 K2 C12 C11 117.1(2)
C1 K2 C12 C13 -7.0(3)
C1 K2 C12 C41 -121.9(3)
C1 K2 C13 C8 46.7(2)
C1 K2 C13 C12 172.9(3)
C1 K2 C16 O2 -0.6(3)
C1 K2 C16 C15 -114.6(3)
C1 K2 C16 C17 115.3(3)
C1 K2 C22 C21 -115.7(3)
C1 K2 C22 C23 3.7(3)
C1 K2 C22 C27 127.2(3)
C1 K2 C23 O7 -58.0(3)
C1 K2 C23 C22 -176.1(3)
C1 K2 C23 C24 55.3(2)
C1 K2 C24 C23 -114.5(3)
C1 K2 C24 C25 123.0(3)
C1 K2 C24 C28 5.7(3)
C1 K2 C25 C24 -48.3(2)
C1 K2 C25 C26 -174.0(3)
C1 K2 C26 C25 5.9(3)
C1 K2 C26 C27 -117.0(2)
C1 K2 C26 C33 122.1(3)
C1 K2 C27 C22 -57.6(3)
C1 K2 C27 C26 69.4(3)
C1 C2 C3 K1 -74.2(3)
C1 C2 C3 C4 -1.3(6)
C1 C2 C28 C24 58.0(6)
C1 C6 C7 C8 -62.0(5)
C2 K1 O2 K2 19.92(16)
C2 K1 O2 C16 -158.6(5)
C2 K1 O3 C9 -55.2(3)
C2 K1 O3 C52 135.0(3)
C2 K1 O4 C50 105.2(3)
C2 K1 O4 C51 -14.6(3)
C2 K1 O5 C48 77.8(4)
C2 K1 O5 C49 -135.1(3)
C2 K1 O6 C46 0.0(3)
C2 K1 O6 C47 -122.7(3)
C2 K1 O7 C23 69.8(3)
C2 K1 O7 C45 -125.1(3)
C2 K1 C3 C4 -125.5(4)
C2 K1 C4 C3 28.7(2)
C2 K1 C4 C5 -91.5(3)
C2 K1 C4 C29 148.2(5)
C2 K1 C5 C4 64.5(3)
C2 K1 C5 C6 -59.9(3)
C2 K1 C6 C1 -27.7(2)
C2 K1 C6 C5 97.1(3)
C2 K1 C6 C7 -149.0(4)
C2 C1 C6 K1 55.5(3)
C2 C1 C6 C5 -9.8(6)
C2 C1 C6 C7 176.2(3)
C2 C3 C4 K1 -77.4(4)
C2 C3 C4 C5 -5.2(6)
C2 C3 C4 C29 174.1(4)
C3 K1 O2 K2 21.4(2)
C3 K1 O2 C16 -157.2(5)
C3 K1 O3 C9 -77.1(3)
C3 K1 O3 C52 113.1(3)
C3 K1 O4 C50 77.0(3)
C3 K1 O4 C51 -42.8(3)
C3 K1 O5 C48 86.6(4)
C3 K1 O5 C49 -126.2(3)
C3 K1 O6 C46 22.3(3)
C3 K1 O6 C47 -100.4(3)
C3 K1 O7 C23 94.0(3)
C3 K1 O7 C45 -100.9(3)
C3 K1 C2 C1 123.0(4)
C3 K1 C2 C28 -115.0(4)
C3 K1 C4 C5 -120.2(4)
C3 K1 C4 C29 119.5(5)
C3 K1 C5 C4 32.4(3)
C3 K1 C5 C6 -92.0(3)
C3 K1 C6 C1 -60.1(2)
C3 K1 C6 C5 64.8(3)
C3 K1 C6 C7 178.7(4)
C3 C2 C28 C24 -125.5(4)
C3 C4 C5 K1 -70.6(3)
C3 C4 C5 C6 4.2(6)
C3 C4 C29 C30 -83.1(8)
C3 C4 C29 C31 38.8(8)
C3 C4 C29 C32 153.8(7)
C4 K1 O2 K2 -2.1(2)
C4 K1 O2 C16 179.4(5)
C4 K1 O3 C9 -97.5(3)
C4 K1 O3 C52 92.7(3)
C4 K1 O4 C50 77.6(3)
C4 K1 O4 C51 -42.3(3)
C4 K1 O5 C48 110.5(3)
C4 K1 O5 C49 -102.3(3)
C4 K1 O6 C46 43.5(3)
C4 K1 O6 C47 -79.2(3)
C4 K1 O7 C23 96.3(3)
C4 K1 O7 C45 -98.6(3)
C4 K1 C2 C1 92.9(3)
C4 K1 C2 C3 -30.1(3)
C4 K1 C2 C28 -145.1(4)
C4 K1 C3 C2 125.5(4)
C4 K1 C5 C6 -124.4(5)
C4 K1 C6 C1 -94.2(3)
C4 K1 C6 C5 30.7(3)
C4 K1 C6 C7 144.5(4)
C4 C5 C6 K1 -69.5(4)
C4 C5 C6 C1 3.4(6)
C4 C5 C6 C7 177.4(4)
C5 K1 O2 K2 -24.10(19)
C5 K1 O2 C16 157.4(5)
C5 K1 O3 C9 -95.0(3)
C5 K1 O3 C52 95.2(3)
C5 K1 O4 C50 98.8(3)
C5 K1 O4 C51 -21.0(2)
C5 K1 O5 C48 134.5(3)
C5 K1 O5 C49 -78.4(3)
C5 K1 O6 C46 43.6(3)
C5 K1 O6 C47 -79.1(4)
C5 K1 O7 C23 75.7(3)
C5 K1 O7 C45 -119.1(3)
C5 K1 C2 C1 59.2(2)
C5 K1 C2 C3 -63.8(3)
C5 K1 C2 C28 -178.8(3)
C5 K1 C3 C2 93.3(3)
C5 K1 C3 C4 -32.2(2)
C5 K1 C4 C3 120.2(4)
C5 K1 C4 C29 -120.3(5)
C5 K1 C6 C1 -124.8(4)
C5 K1 C6 C7 113.9(5)
C5 C4 C29 C30 96.2(7)
C5 C4 C29 C31 -141.9(7)
C5 C4 C29 C32 -26.8(9)
C5 C6 C7 C8 123.9(4)
C6 K1 O2 K2 -20.82(16)
C6 K1 O2 C16 160.7(5)
C6 K1 O3 C9 -70.0(3)
C6 K1 O3 C52 120.2(3)
C6 K1 O4 C50 120.3(3)
C6 K1 O4 C51 0.5(2)
C6 K1 O5 C48 143.1(3)
C6 K1 O5 C49 -69.8(4)
C6 K1 O6 C46 12.9(3)
C6 K1 O6 C47 -109.8(3)
C6 K1 O7 C23 54.2(3)
C6 K1 O7 C45 -140.7(3)
C6 K1 C2 C1 27.4(2)
C6 K1 C2 C3 -95.6(3)
C6 K1 C2 C28 149.4(3)
C6 K1 C3 C2 60.9(3)
C6 K1 C3 C4 -64.6(3)
C6 K1 C4 C3 90.9(3)
C6 K1 C4 C5 -29.3(3)
C6 K1 C4 C29 -149.6(5)
C6 K1 C5 C4 124.4(5)
C6 C1 C2 K1 -56.2(3)
C6 C1 C2 C3 8.8(5)
C6 C1 C2 C28 -174.7(3)
C6 C7 C8 K2 33.9(5)
C6 C7 C8 C9 -57.8(6)
C6 C7 C8 C13 121.7(5)
C7 C8 C9 K2 109.7(4)
C7 C8 C9 O3 -2.7(7)
C7 C8 C9 C10 173.7(4)
C7 C8 C13 K2 -107.9(4)
C7 C8 C13 C12 -178.4(4)
C8 K2 O1 C1 -72.5(3)
C8 K2 O2 K1 60.37(15)
C8 K2 O2 C16 -120.6(3)
C8 K2 C1 O1 95.3(3)
C8 K2 C1 C2 -149.1(3)
C8 K2 C1 C6 -19.5(3)
C8 K2 C9 O3 115.2(3)
C8 K2 C9 C10 -127.7(4)
C8 K2 C10 C9 28.5(2)
C8 K2 C10 C11 -93.7(3)
C8 K2 C10 C14 148.3(3)
C8 K2 C11 C10 64.1(2)
C8 K2 C11 C12 -63.6(2)
C8 K2 C12 C11 94.9(3)
C8 K2 C12 C13 -29.2(2)
C8 K2 C12 C41 -144.1(4)
C8 K2 C13 C12 126.3(4)
C8 K2 C16 O2 59.5(3)
C8 K2 C16 C15 -54.5(3)
C8 K2 C16 C17 175.4(3)
C8 K2 C22 C21 -65.2(3)
C8 K2 C22 C23 54.1(3)
C8 K2 C22 C27 177.7(2)
C8 K2 C23 O7 -23.0(3)
C8 K2 C23 C22 -141.1(3)
C8 K2 C23 C24 90.3(3)
C8 K2 C24 C23 -103.9(3)
C8 K2 C24 C25 133.7(3)
C8 K2 C24 C28 16.3(4)
C8 K2 C25 C24 -61.0(3)
C8 K2 C25 C26 173.2(3)
C8 K2 C26 C25 -13.5(5)
C8 K2 C26 C27 -136.4(3)
C8 K2 C26 C33 102.7(4)
C8 K2 C27 C22 -5.2(5)
C8 K2 C27 C26 121.8(4)
C8 C9 C10 K2 -62.7(4)
C8 C9 C10 C11 6.9(7)
C8 C9 C10 C14 -172.3(5)
C9 K2 O1 C1 -55.9(3)
C9 K2 O2 K1 71.36(15)
C9 K2 O2 C16 -109.6(3)
C9 K2 C1 O1 119.8(3)
C9 K2 C1 C2 -124.7(3)
C9 K2 C1 C6 4.9(3)
C9 K2 C8 C7 -119.5(4)
C9 K2 C8 C13 122.2(3)
C9 K2 C10 C11 -122.2(4)
C9 K2 C10 C14 119.8(4)
C9 K2 C11 C10 31.4(2)
C9 K2 C11 C12 -96.2(3)
C9 K2 C12 C11 61.8(2)
C9 K2 C12 C13 -62.3(3)
C9 K2 C12 C41 -177.2(3)
C9 K2 C13 C8 -31.4(2)
C9 K2 C13 C12 94.9(3)
C9 K2 C16 O2 60.6(3)
C9 K2 C16 C15 -53.4(3)
C9 K2 C16 C17 176.5(3)
C9 K2 C22 C21 -43.2(3)
C9 K2 C22 C23 76.2(3)
C9 K2 C22 C27 -160.3(2)
C9 K2 C23 O7 2.9(3)
C9 K2 C23 C22 -115.2(3)
C9 K2 C23 C24 116.2(2)
C9 K2 C24 C23 -75.2(3)
C9 K2 C24 C25 162.3(2)
C9 K2 C24 C28 45.0(4)
C9 K2 C25 C24 -26.2(4)
C9 K2 C25 C26 -151.9(3)
C9 K2 C26 C25 66.2(5)
C9 K2 C26 C27 -56.6(4)
C9 K2 C26 C33 -177.5(3)
C9 K2 C27 C22 28.4(3)
C9 K2 C27 C26 155.4(2)
C9 O3 C52 C51 173.9(4)
C9 C8 C13 K2 71.6(4)
C9 C8 C13 C12 1.0(7)
C9 C10 C11 K2 -69.4(4)
C9 C10 C11 C12 -3.4(7)
C9 C10 C14 C15 109.3(5)
C10 K2 O1 C1 -62.6(3)
C10 K2 O2 K1 100.28(17)
C10 K2 O2 C16 -80.7(3)
C10 K2 C1 O1 121.9(3)
C10 K2 C1 C2 -122.6(3)
C10 K2 C1 C6 7.0(3)
C10 K2 C8 C7 -148.0(4)
C10 K2 C8 C9 -28.5(2)
C10 K2 C8 C13 93.7(3)
C10 K2 C9 O3 -117.1(4)
C10 K2 C9 C8 127.7(4)
C10 K2 C11 C12 -127.7(3)
C10 K2 C12 C11 28.8(2)
C10 K2 C12 C13 -95.3(3)
C10 K2 C12 C41 149.8(3)
C10 K2 C13 C8 -64.0(2)
C10 K2 C13 C12 62.3(3)
C10 K2 C16 O2 84.7(3)
C10 K2 C16 C15 -29.3(3)
C10 K2 C16 C17 -159.4(3)
C10 K2 C22 C21 -15.1(3)
C10 K2 C22 C23 104.3(3)
C10 K2 C22 C27 -132.2(2)
C10 K2 C23 O7 29.3(3)
C10 K2 C23 C22 -88.9(3)
C10 K2 C23 C24 142.5(2)
C10 K2 C24 C23 -51.5(3)
C10 K2 C24 C25 -174.0(2)
C10 K2 C24 C28 68.7(4)
C10 K2 C25 C24 13.4(5)
C10 K2 C25 C26 -112.4(4)
C10 K2 C26 C25 137.4(3)
C10 K2 C26 C27 14.6(4)
C10 K2 C26 C33 -106.3(4)
C10 K2 C27 C22 61.0(3)
C10 K2 C27 C26 -172.0(2)
C10 C11 C12 K2 -65.4(5)
C10 C11 C12 C13 -1.1(7)
C10 C11 C12 C41 178.6(5)
C10 C14 C15 C16 -57.7(5)
C10 C14 C15 C20 130.8(4)
C11 C10 C14 C15 -69.9(6)
C11 C12 C13 K2 -66.4(4)
C11 C12 C13 C8 2.4(7)
C11 C12 C41 C42 -6.9(7)
C11 C12 C41 C43 -127.8(5)
C11 C12 C41 C44 115.8(6)
C13 K2 O1 C1 -98.8(3)
C13 K2 O2 K1 74.84(16)
C13 K2 O2 C16 -106.1(3)
C13 K2 C1 O1 74.4(3)
C13 K2 C1 C2 -170.1(3)
C13 K2 C1 C6 -40.5(3)
C13 K2 C8 C7 118.3(4)
C13 K2 C8 C9 -122.2(3)
C13 K2 C9 O3 146.6(3)
C13 K2 C9 C8 31.4(2)
C13 K2 C9 C10 -96.3(3)
C13 K2 C10 C9 61.3(3)
C13 K2 C10 C11 -60.8(2)
C13 K2 C10 C14 -178.8(3)
C13 K2 C11 C10 96.8(3)
C13 K2 C11 C12 -30.8(2)
C13 K2 C12 C11 124.1(4)
C13 K2 C12 C41 -114.9(4)
C13 K2 C16 O2 81.4(3)
C13 K2 C16 C15 -32.6(3)
C13 K2 C16 C17 -162.8(3)
C13 K2 C22 C21 -53.9(5)
C13 K2 C22 C23 65.4(5)
C13 K2 C22 C27 -171.0(3)
C13 K2 C23 O7 -34.5(4)
C13 K2 C23 C22 -152.6(3)
C13 K2 C23 C24 78.8(3)
C13 K2 C24 C23 -128.1(2)
C13 K2 C24 C25 109.4(3)
C13 K2 C24 C28 -7.9(4)
C13 K2 C25 C24 -96.5(3)
C13 K2 C25 C26 137.8(3)
C13 K2 C26 C25 -73.1(3)
C13 K2 C26 C27 164.0(2)
C13 K2 C26 C33 43.1(4)
C13 C8 C9 K2 -69.8(4)
C13 C8 C9 O3 177.8(4)
C13 C8 C9 C10 -5.8(7)
C13 C12 C41 C42 172.8(5)
C13 C12 C41 C43 51.9(6)
C13 C12 C41 C44 -64.5(6)
C14 C10 C11 K2 109.8(4)
C14 C10 C11 C12 175.8(5)
C14 C15 C16 K2 60.1(4)
C14 C15 C16 O2 1.3(6)
C14 C15 C16 C17 -175.5(4)
C14 C15 C20 C19 170.4(4)
C15 C16 C17 C18 4.3(6)
C15 C16 C17 C21 175.0(4)
C16 K2 O1 C1 1.0(4)
C16 K2 O2 K1 -179.1(4)
C16 K2 C1 O1 -179.2(3)
C16 K2 C1 C2 -63.7(3)
C16 K2 C1 C6 65.9(3)
C16 K2 C8 C7 -117.0(3)
C16 K2 C8 C9 2.5(2)
C16 K2 C8 C13 124.7(2)
C16 K2 C9 O3 -62.2(3)
C16 K2 C9 C8 -177.4(2)
C16 K2 C9 C10 54.9(3)
C16 K2 C10 C9 -114.7(3)
C16 K2 C10 C11 123.1(3)
C16 K2 C10 C14 5.1(2)
C16 K2 C11 C10 -48.0(2)
C16 K2 C11 C12 -175.7(2)
C16 K2 C12 C11 4.2(2)
C16 K2 C12 C13 -119.9(3)
C16 K2 C12 C41 125.2(3)
C16 K2 C13 C8 -60.4(3)
C16 K2 C13 C12 65.9(3)
C16 K2 C22 C21 -5.4(3)
C16 K2 C22 C23 113.9(3)
C16 K2 C22 C27 -122.5(3)
C16 K2 C23 O7 62.8(3)
C16 K2 C23 C22 -55.4(3)
C16 K2 C23 C24 176.0(3)
C16 K2 C24 C23 -3.8(3)
C16 K2 C24 C25 -126.2(3)
C16 K2 C24 C28 116.4(3)
C16 K2 C25 C24 58.4(3)
C16 K2 C25 C26 -67.4(3)
C16 K2 C26 C25 118.4(3)
C16 K2 C26 C27 -4.4(2)
C16 K2 C26 C33 -125.3(3)
C16 K2 C27 C22 48.4(2)
C16 K2 C27 C26 175.5(2)
C16 C15 C20 C19 -1.2(6)
C16 C17 C18 C19 -0.2(7)
C16 C17 C21 C22 57.2(5)
C17 C18 C19 C20 -4.6(6)
C17 C18 C19 C37 168.3(4)
C17 C21 C22 K2 -18.7(4)
C17 C21 C22 C23 -110.1(5)
C17 C21 C22 C27 67.9(6)
C18 C17 C21 C22 -132.2(4)
C18 C19 C20 C15 5.2(6)
C18 C19 C37 C38 -109.6(6)
C18 C19 C37 C39 131.0(5)
C18 C19 C37 C40 7.4(7)
C20 C15 C16 K2 -128.1(3)
C20 C15 C16 O2 173.1(4)
C20 C15 C16 C17 -3.7(6)
C20 C19 C37 C38 63.0(6)
C20 C19 C37 C39 -56.4(6)
C20 C19 C37 C40 -180.0(5)
C21 C17 C18 C19 -170.7(4)
C21 C22 C23 K2 110.6(4)
C21 C22 C23 O7 -4.5(7)
C21 C22 C23 C24 171.7(5)
C21 C22 C27 K2 -108.7(4)
C21 C22 C27 C26 -176.9(5)
C22 C23 C24 K2 -61.8(4)
C22 C23 C24 C25 6.2(7)
C22 C23 C24 C28 -174.2(4)
C23 O7 C45 C46 -175.9(3)
C23 C22 C27 K2 69.3(4)
C23 C22 C27 C26 1.1(8)
C23 C24 C25 K2 -71.2(4)
C23 C24 C25 C26 -1.1(8)
C23 C24 C28 C2 63.2(6)
C24 K2 O1 C1 71.9(3)
C24 K2 O2 K1 -58.74(15)
C24 K2 O2 C16 120.3(3)
C24 K2 C1 O1 -95.6(3)
C24 K2 C1 C2 19.9(3)
C24 K2 C1 C6 149.5(3)
C24 K2 C8 C7 -17.6(3)
C24 K2 C8 C9 101.9(2)
C24 K2 C8 C13 -135.9(2)
C24 K2 C9 O3 23.0(3)
C24 K2 C9 C8 -92.2(2)
C24 K2 C9 C10 140.1(3)
C24 K2 C10 C9 -55.0(3)
C24 K2 C10 C11 -177.1(2)
C24 K2 C10 C14 64.9(3)
C24 K2 C11 C10 6.4(5)
C24 K2 C11 C12 -121.3(4)
C24 K2 C12 C11 133.9(3)
C24 K2 C12 C13 9.8(5)
C24 K2 C12 C41 -105.1(4)
C24 K2 C13 C8 58.6(3)
C24 K2 C13 C12 -175.1(2)
C24 K2 C16 O2 -59.3(3)
C24 K2 C16 C15 -173.3(3)
C24 K2 C16 C17 56.6(3)
C24 K2 C22 C21 -147.2(3)
C24 K2 C22 C23 -27.9(2)
C24 K2 C22 C27 95.6(3)
C24 K2 C23 O7 -113.3(4)
C24 K2 C23 C22 128.6(4)
C24 K2 C25 C26 -125.7(4)
C24 K2 C26 C25 29.2(2)
C24 K2 C26 C27 -93.7(3)
C24 K2 C26 C33 145.4(3)
C24 K2 C27 C22 -63.0(3)
C24 K2 C27 C26 64.0(2)
C24 C25 C26 K2 -70.2(5)
C24 C25 C26 C27 -3.7(8)
C24 C25 C26 C33 178.3(5)
C25 K2 O1 C1 98.6(3)
C25 K2 O2 K1 -72.54(16)
C25 K2 O2 C16 106.5(3)
C25 K2 C1 O1 -73.9(3)
C25 K2 C1 C2 41.6(3)
C25 K2 C1 C6 171.2(3)
C25 K2 C8 C7 7.2(4)
C25 K2 C8 C9 126.7(2)
C25 K2 C8 C13 -111.1(3)
C25 K2 C9 O3 35.5(4)
C25 K2 C9 C8 -79.7(3)
C25 K2 C9 C10 152.6(3)
C25 K2 C10 C9 -63.3(5)
C25 K2 C10 C11 174.5(3)
C25 K2 C12 C11 -165.6(2)
C25 K2 C12 C13 70.3(3)
C25 K2 C12 C41 -44.6(4)
C25 K2 C13 C8 94.4(3)
C25 K2 C13 C12 -139.3(3)
C25 K2 C16 O2 -80.6(3)
C25 K2 C16 C15 165.4(3)
C25 K2 C16 C17 35.3(3)
C25 K2 C22 C21 -179.9(3)
C25 K2 C22 C23 -60.6(3)
C25 K2 C22 C27 62.9(3)
C25 K2 C23 O7 -144.6(3)
C25 K2 C23 C22 97.2(3)
C25 K2 C23 C24 -31.4(2)
C25 K2 C24 C23 122.5(4)
C25 K2 C24 C28 -117.3(4)
C25 K2 C26 C27 -122.8(4)
C25 K2 C26 C33 116.2(4)
C25 K2 C27 C22 -95.6(3)
C25 K2 C27 C26 31.4(2)
C25 C24 C28 C2 -117.3(5)
C25 C26 C27 K2 -65.5(4)
C25 C26 C27 C22 3.7(8)
C25 C26 C33 C34 168.0(7)
C25 C26 C33 C35 -48.1(10)
C25 C26 C33 C36 63.9(7)
C26 K2 O1 C1 106.2(3)
C26 K2 O2 K1 -99.08(15)
C26 K2 O2 C16 80.0(3)
C26 K2 C1 O1 -76.5(3)
C26 K2 C1 C2 39.0(3)
C26 K2 C1 C6 168.6(3)
C26 K2 C8 C7 15.2(5)
C26 K2 C8 C9 134.7(3)
C26 K2 C8 C13 -103.1(4)
C26 K2 C9 O3 -6.5(5)
C26 K2 C9 C8 -121.7(4)
C26 K2 C9 C10 110.6(4)
C26 K2 C10 C9 -136.9(3)
C26 K2 C10 C11 101.0(3)
C26 K2 C10 C14 -17.0(4)
C26 K2 C11 C10 -127.1(3)
C26 K2 C11 C12 105.2(3)
C26 K2 C12 C11 -114.8(3)
C26 K2 C12 C13 121.1(3)
C26 K2 C12 C41 6.2(4)
C26 K2 C13 C8 131.8(3)
C26 K2 C13 C12 -101.9(3)
C26 K2 C16 O2 -104.5(3)
C26 K2 C16 C15 141.5(3)
C26 K2 C16 C17 11.4(3)
C26 K2 C22 C21 146.5(3)
C26 K2 C22 C23 -94.2(3)
C26 K2 C22 C27 29.3(2)
C26 K2 C23 O7 -178.5(3)
C26 K2 C23 C22 63.3(3)
C26 K2 C23 C24 -65.3(3)
C26 K2 C24 C23 92.5(3)
C26 K2 C24 C25 -30.0(2)
C26 K2 C24 C28 -147.3(4)
C26 K2 C25 C24 125.7(4)
C26 K2 C27 C22 -127.0(4)
C27 K2 O1 C1 88.7(3)
C27 K2 O2 K1 -110.92(16)
C27 K2 O2 C16 68.1(3)
C27 K2 C1 O1 -100.5(3)
C27 K2 C1 C2 15.0(3)
C27 K2 C1 C6 144.6(3)
C27 K2 C8 C7 -66.2(5)
C27 K2 C8 C9 53.3(5)
C27 K2 C8 C13 175.5(4)
C27 K2 C9 O3 -41.9(3)
C27 K2 C9 C8 -157.1(2)
C27 K2 C9 C10 75.2(3)
C27 K2 C10 C9 -128.7(3)
C27 K2 C10 C11 109.1(3)
C27 K2 C10 C14 -8.9(3)
C27 K2 C11 C10 -93.8(3)
C27 K2 C11 C12 138.5(2)
C27 K2 C12 C11 -66.6(3)
C27 K2 C12 C13 169.3(3)
C27 K2 C12 C41 54.4(4)
C27 K2 C16 O2 -106.5(3)
C27 K2 C16 C15 139.5(3)
C27 K2 C16 C17 9.4(3)
C27 K2 C22 C21 117.1(4)
C27 K2 C22 C23 -123.5(4)
C27 K2 C23 O7 148.3(4)
C27 K2 C23 C22 30.2(2)
C27 K2 C23 C24 -98.4(3)
C27 K2 C24 C23 59.6(2)
C27 K2 C24 C25 -62.9(3)
C27 K2 C24 C28 179.8(4)
C27 K2 C25 C24 94.9(3)
C27 K2 C25 C26 -30.8(2)
C27 K2 C26 C25 122.8(4)
C27 K2 C26 C33 -120.9(4)
C27 C22 C23 K2 -67.4(4)
C27 C22 C23 O7 177.5(4)
C27 C22 C23 C24 -6.3(7)
C27 C26 C33 C34 -9.8(9)
C27 C26 C33 C35 134.0(9)
C27 C26 C33 C36 -113.9(6)
C28 C2 C3 K1 109.3(3)
C28 C2 C3 C4 -177.8(4)
C28 C24 C25 K2 109.3(4)
C28 C24 C25 C26 179.3(5)
C29 C4 C5 K1 110.1(4)
C29 C4 C5 C6 -175.2(4)
C33 C26 C27 K2 112.4(5)
C33 C26 C27 C22 -178.4(5)
C37 C19 C20 C15 -167.7(4)
C41 C12 C13 K2 113.8(4)
C41 C12 C13 C8 -177.4(5)
C45 O7 C23 K2 -171.0(2)
C45 O7 C23 C22 -80.9(5)
C45 O7 C23 C24 102.8(5)
C46 O6 C47 C48 -171.4(5)
C47 O6 C46 C45 -172.7(4)
C48 O5 C49 C50 -170.3(4)
C49 O5 C48 C47 166.9(4)
C50 O4 C51 C52 173.9(4)
C51 O4 C50 C49 173.2(5)
C52 O3 C9 K2 175.2(2)
C52 O3 C9 C8 -98.4(5)
C52 O3 C9 C10 85.2(5)
K3 O9 C68 K4 179.4(5)
K3 O9 C68 C67 88.7(6)
K3 O9 C68 C69 -90.3(5)
K3 O10 C75 K4 4.9(3)
K3 O10 C75 C74 -87.4(5)
K3 O10 C75 C76 92.2(4)
K3 O10 C97 C98 -18.0(4)
K3 O11 C98 C97 -65.7(4)
K3 O11 C99 C100 53.9(5)
K3 O12 C100 C99 43.1(5)
K3 O12 C101 C102 -41.0(5)
K3 O13 C102 C101 -56.4(5)
K3 O13 C103 C104 66.0(5)
K3 O14 C61 K4 -4.8(3)
K3 O14 C61 C60 -90.9(4)
K3 O14 C61 C62 85.3(5)
K3 O14 C104 C103 17.4(5)
K3 C54 C55 C56 -70.1(4)
K3 C54 C80 C76 42.2(5)
K3 C55 C56 C57 -72.5(3)
K3 C55 C56 C81 110.0(4)
K3 C56 C57 C58 -76.4(4)
K3 C56 C81 C82 34.9(9)
K3 C56 C81 C82A -152.9(4)
K3 C56 C81 C83 155.3(7)
K3 C56 C81 C83A -34.0(6)
K3 C56 C81 C84 -95.3(7)
K3 C56 C81 C84A 86.2(5)
K3 C57 C58 C53 -72.4(4)
K3 C57 C58 C59 111.1(4)
K3 C58 C59 C60 -41.0(5)
K4 K3 O9 C68 -179.3(6)
K4 K3 O10 C75 -3.4(2)
K4 K3 O10 C97 -168.1(3)
K4 K3 O11 C98 59.9(3)
K4 K3 O11 C99 -179.6(3)
K4 K3 O12 C100 70.8(5)
K4 K3 O12 C101 -76.3(5)
K4 K3 O13 C102 -179.4(3)
K4 K3 O13 C103 -58.7(3)
K4 K3 O14 C61 3.5(2)
K4 K3 O14 C104 169.8(3)
K4 K3 C54 C53 48.5(2)
K4 K3 C54 C55 173.4(3)
K4 K3 C54 C80 -72.8(3)
K4 K3 C55 C54 -5.6(3)
K4 K3 C55 C56 118.9(3)
K4 K3 C56 C55 -60.3(3)
K4 K3 C56 C57 59.6(3)
K4 K3 C56 C81 179.8(3)
K4 K3 C57 C56 -119.5(3)
K4 K3 C57 C58 5.7(3)
K4 K3 C58 C53 -48.72(19)
K4 K3 C58 C57 -173.4(3)
K4 K3 C58 C59 72.2(3)
K4 O8 C53 C54 89.9(4)
K4 O8 C53 C58 -89.7(4)
K4 O9 C68 C67 -90.7(4)
K4 O9 C68 C69 90.3(4)
K4 C53 C54 K3 -70.9(2)
K4 C53 C54 C55 -135.9(3)
K4 C53 C54 C80 47.5(4)
K4 C53 C58 K3 71.21(19)
K4 C53 C58 C57 135.2(3)
K4 C53 C58 C59 -48.4(4)
K4 C60 C61 O14 114.6(4)
K4 C60 C61 C62 -61.5(4)
K4 C60 C65 C64 70.5(4)
K4 C61 C62 C63 -67.3(4)
K4 C61 C62 C66 111.1(5)
K4 C62 C63 C64 -68.2(5)
K4 C62 C66 C67 -18.6(4)
K4 C63 C64 C65 -66.0(4)
K4 C63 C64 C85 111.1(4)
K4 C64 C65 C60 -70.2(4)
K4 C64 C85 C86 27.9(4)
K4 C64 C85 C87 -94.9(5)
K4 C64 C85 C88 145.0(3)
K4 C68 C69 C70 -127.9(4)
K4 C68 C69 C73 63.4(4)
K4 C74 C75 O10 117.9(4)
K4 C74 C75 C76 -61.6(4)
K4 C74 C79 C78 68.0(5)
K4 C75 C76 C77 -67.7(4)
K4 C75 C76 C80 111.0(4)
K4 C76 C77 C78 -71.3(5)
K4 C76 C80 C54 33.9(5)
K4 C77 C78 C79 -67.8(4)
K4 C77 C78 C93 113.6(4)
K4 C78 C79 C74 -69.7(5)
K4 C78 C93 C94 -42.6(5)
K4 C78 C93 C95 -161.9(3)
K4 C78 C93 C96 79.3(4)
O8 K4 O9 K3 -0.43(19)
O8 K4 O9 C68 179.1(3)
O8 K4 C53 C54 -114.9(5)
O8 K4 C53 C58 114.8(5)
O8 K4 C60 C59 -15.6(3)
O8 K4 C60 C61 -136.8(3)
O8 K4 C60 C65 101.8(3)
O8 K4 C61 O14 -75.7(3)
O8 K4 C61 C60 38.1(2)
O8 K4 C61 C62 167.6(3)
O8 K4 C62 C61 -12.8(3)
O8 K4 C62 C63 109.6(2)
O8 K4 C62 C66 -133.0(3)
O8 K4 C63 C62 -78.5(3)
O8 K4 C63 C64 49.1(2)
O8 K4 C64 C63 -135.3(2)
O8 K4 C64 C65 -13.2(3)
O8 K4 C64 C85 106.0(3)
O8 K4 C65 C60 -67.7(2)
O8 K4 C65 C64 166.0(3)
O8 K4 C68 O9 -1.1(4)
O8 K4 C68 C67 115.8(3)
O8 K4 C68 C69 -116.3(2)
O8 K4 C74 C73 133.2(3)
O8 K4 C74 C75 13.4(3)
O8 K4 C74 C79 -109.1(2)
O8 K4 C75 O10 75.4(3)
O8 K4 C75 C74 -167.0(3)
O8 K4 C75 C76 -38.8(2)
O8 K4 C76 C75 136.0(3)
O8 K4 C76 C77 -101.4(3)
O8 K4 C76 C80 16.6(3)
O8 K4 C77 C76 68.2(2)
O8 K4 C77 C78 -165.7(3)
O8 K4 C78 C77 13.5(3)
O8 K4 C78 C79 135.3(2)
O8 K4 C78 C93 -105.7(3)
O8 K4 C79 C74 79.1(3)
O8 K4 C79 C78 -49.1(3)
O8 C53 C54 K3 -122.9(4)
O8 C53 C54 C55 172.1(4)
O8 C53 C54 C80 -4.5(6)
O8 C53 C58 K3 123.1(4)
O8 C53 C58 C57 -172.9(4)
O8 C53 C58 C59 3.6(6)
O9 K3 O10 C75 29.3(2)
O9 K3 O10 C97 -135.4(3)
O9 K3 O11 C98 90.1(3)
O9 K3 O11 C99 -149.4(3)
O9 K3 O12 C100 71.6(4)
O9 K3 O12 C101 -75.5(4)
O9 K3 O13 C102 150.3(3)
O9 K3 O13 C103 -89.0(3)
O9 K3 O14 C61 -29.4(3)
O9 K3 O14 C104 136.9(3)
O9 K3 C54 C53 60.2(2)
O9 K3 C54 C55 -174.9(3)
O9 K3 C54 C80 -61.1(3)
O9 K3 C55 C54 5.4(3)
O9 K3 C55 C56 130.0(3)
O9 K3 C56 C55 -60.8(3)
O9 K3 C56 C57 59.2(3)
O9 K3 C56 C81 179.3(3)
O9 K3 C57 C56 -131.3(3)
O9 K3 C57 C58 -6.1(3)
O9 K3 C58 C53 -61.0(2)
O9 K3 C58 C57 174.3(3)
O9 K3 C58 C59 59.9(3)
O9 K4 O8 C53 0.0(3)
O9 K4 C53 O8 -180.0(3)
O9 K4 C53 C54 65.1(3)
O9 K4 C53 C58 -65.2(3)
O9 K4 C60 C59 96.8(3)
O9 K4 C60 C61 -24.4(2)
O9 K4 C60 C65 -145.8(3)
O9 K4 C61 O14 37.8(2)
O9 K4 C61 C60 151.5(3)
O9 K4 C61 C62 -78.9(3)
O9 K4 C62 C61 85.7(3)
O9 K4 C62 C63 -151.9(3)
O9 K4 C62 C66 -34.6(2)
O9 K4 C63 C62 23.8(2)
O9 K4 C63 C64 151.5(2)
O9 K4 C64 C63 -28.6(2)
O9 K4 C64 C65 93.5(3)
O9 K4 C64 C85 -147.3(3)
O9 K4 C65 C60 34.5(3)
O9 K4 C65 C64 -91.7(3)
O9 K4 C68 C67 116.9(5)
O9 K4 C68 C69 -115.2(4)
O9 K4 C74 C73 34.8(2)
O9 K4 C74 C75 -85.0(3)
O9 K4 C74 C79 152.5(3)
O9 K4 C75 O10 -38.0(2)
O9 K4 C75 C74 79.6(3)
O9 K4 C75 C76 -152.3(3)
O9 K4 C76 C75 23.8(2)
O9 K4 C76 C77 146.3(2)
O9 K4 C76 C80 -95.7(3)
O9 K4 C77 C76 -34.0(2)
O9 K4 C77 C78 92.1(3)
O9 K4 C78 C77 -93.2(3)
O9 K4 C78 C79 28.6(2)
O9 K4 C78 C93 147.6(3)
O9 K4 C79 C74 -23.3(2)
O9 K4 C79 C78 -151.5(2)
O9 C68 C69 C70 174.2(4)
O9 C68 C69 C73 5.5(6)
O10 K3 O9 K4 -75.90(16)
O10 K3 O9 C68 104.8(5)
O10 K3 O11 C98 37.2(2)
O10 K3 O11 C99 157.8(4)
O10 K3 O12 C100 -10.8(4)
O10 K3 O12 C101 -157.9(3)
O10 K3 O13 C102 74.8(5)
O10 K3 O13 C103 -164.5(3)
O10 K3 O14 C61 7.3(3)
O10 K3 O14 C104 173.7(3)
O10 K3 C54 C53 129.1(2)
O10 K3 C54 C55 -106.0(3)
O10 K3 C54 C80 7.8(3)
O10 K3 C55 C54 62.0(3)
O10 K3 C55 C56 -173.4(3)
O10 K3 C56 C55 6.0(3)
O10 K3 C56 C57 125.9(3)
O10 K3 C56 C81 -113.9(3)
O10 K3 C57 C56 -56.9(3)
O10 K3 C57 C58 68.3(3)
O10 K3 C58 C53 9.2(2)
O10 K3 C58 C57 -115.5(3)
O10 K3 C58 C59 130.1(3)
O10 C75 C76 K4 -116.3(4)
O10 C75 C76 C77 175.9(4)
O10 C75 C76 C80 -5.3(7)
O10 C97 C98 O11 58.2(5)
O11 K3 O9 K4 -120.44(16)
O11 K3 O9 C68 60.3(5)
O11 K3 O10 C75 154.9(3)
O11 K3 O10 C97 -9.8(3)
O11 K3 O12 C100 -11.9(3)
O11 K3 O12 C101 -159.0(4)
O11 K3 O13 C102 35.1(4)
O11 K3 O13 C103 155.8(2)
O11 K3 O14 C61 -107.4(4)
O11 K3 O14 C104 58.9(5)
O11 K3 C54 C53 165.7(2)
O11 K3 C54 C55 -69.4(3)
O11 K3 C54 C80 44.4(3)
O11 K3 C55 C54 113.2(3)
O11 K3 C55 C56 -122.2(3)
O11 K3 C56 C55 61.0(3)
O11 K3 C56 C57 -179.0(3)
O11 K3 C56 C81 -58.9(3)
O11 K3 C57 C56 1.2(3)
O11 K3 C57 C58 126.4(3)
O11 K3 C58 C53 49.9(3)
O11 K3 C58 C57 -74.8(3)
O11 K3 C58 C59 170.8(3)
O11 C99 C100 O12 -64.2(5)
O12 K3 O9 K4 -179.43(14)
O12 K3 O9 C68 1.3(5)
O12 K3 O10 C75 153.8(2)
O12 K3 O10 C97 -10.9(3)
O12 K3 O11 C98 -144.0(3)
O12 K3 O11 C99 -23.5(3)
O12 K3 O13 C102 24.7(3)
O12 K3 O13 C103 145.3(3)
O12 K3 O14 C61 -153.6(3)
O12 K3 O14 C104 12.7(3)
O12 K3 C54 C53 -144.9(2)
O12 K3 C54 C55 -20.0(4)
O12 K3 C54 C80 93.8(3)
O12 K3 C55 C54 165.7(3)
O12 K3 C55 C56 -69.7(3)
O12 K3 C56 C55 119.5(3)
O12 K3 C56 C57 -120.5(3)
O12 K3 C56 C81 -0.4(4)
O12 K3 C57 C56 68.7(3)
O12 K3 C57 C58 -166.1(3)
O12 K3 C58 C53 144.2(2)
O12 K3 C58 C57 19.5(4)
O12 K3 C58 C59 -94.9(3)
O12 C101 C102 O13 65.5(6)
O13 K3 O9 K4 119.96(16)
O13 K3 O9 C68 -59.3(5)
O13 K3 O10 C75 109.6(4)
O13 K3 O10 C97 -55.1(5)
O13 K3 O11 C98 -154.6(2)
O13 K3 O11 C99 -34.1(3)
O13 K3 O12 C100 156.5(4)
O13 K3 O12 C101 9.4(3)
O13 K3 O14 C61 -156.0(3)
O13 K3 O14 C104 10.3(3)
O13 K3 C54 C53 -50.7(3)
O13 K3 C54 C55 74.2(3)
O13 K3 C54 C80 -172.0(2)
O13 K3 C55 C54 -126.0(3)
O13 K3 C55 C56 -1.4(3)
O13 K3 C56 C55 178.8(3)
O13 K3 C56 C57 -61.2(3)
O13 K3 C56 C81 58.9(3)
O13 K3 C57 C56 121.3(3)
O13 K3 C57 C58 -113.4(3)
O13 K3 C58 C53 -166.8(2)
O13 K3 C58 C57 68.5(3)
O13 K3 C58 C59 -45.9(3)
O13 C103 C104 O14 -57.9(5)
O14 K3 O9 K4 76.04(16)
O14 K3 O9 C68 -103.3(5)
O14 K3 O10 C75 -7.3(3)
O14 K3 O10 C97 -172.0(3)
O14 K3 O11 C98 163.0(3)
O14 K3 O11 C99 -76.5(5)
O14 K3 O12 C100 154.1(3)
O14 K3 O12 C101 7.0(4)
O14 K3 O13 C102 -158.0(4)
O14 K3 O13 C103 -37.3(2)
O14 K3 C54 C53 -9.6(2)
O14 K3 C54 C55 115.3(3)
O14 K3 C54 C80 -130.9(3)
O14 K3 C55 C54 -68.2(3)
O14 K3 C55 C56 56.4(3)
O14 K3 C56 C55 -126.1(3)
O14 K3 C56 C57 -6.2(3)
O14 K3 C56 C81 114.0(3)
O14 K3 C57 C56 173.2(3)
O14 K3 C57 C58 -61.6(3)
O14 K3 C58 C53 -129.2(2)
O14 K3 C58 C57 106.1(3)
O14 K3 C58 C59 -8.2(3)
O14 C61 C62 K4 -115.7(4)
O14 C61 C62 C63 176.9(4)
O14 C61 C62 C66 -4.6(7)
O15 K4 O8 C53 -179.8(3)
O15 K4 O9 K3 0.1(6)
O15 K4 O9 C68 179.6(5)
O15 K4 C53 O8 0.2(3)
O15 K4 C53 C54 -114.8(3)
O15 K4 C53 C58 115.0(3)
O15 K4 C60 C59 -72.2(3)
O15 K4 C60 C61 166.6(2)
O15 K4 C60 C65 45.2(3)
O15 K4 C61 O14 -128.6(3)
O15 K4 C61 C60 -14.9(3)
O15 K4 C61 C62 114.6(3)
O15 K4 C62 C61 -79.0(3)
O15 K4 C62 C63 43.4(3)
O15 K4 C62 C66 160.7(2)
O15 K4 C63 C62 -143.8(2)
O15 K4 C63 C64 -16.1(2)
O15 K4 C64 C63 164.2(2)
O15 K4 C64 C65 -73.7(3)
O15 K4 C64 C85 45.6(3)
O15 K4 C65 C60 -132.7(3)
O15 K4 C65 C64 101.0(3)
O15 K4 C68 O9 -179.6(6)
O15 K4 C68 C67 -62.7(9)
O15 K4 C68 C69 65.3(9)
O15 K4 C74 C73 -160.5(2)
O15 K4 C74 C75 79.7(3)
O15 K4 C74 C79 -42.8(3)
O15 K4 C75 O10 128.5(3)
O15 K4 C75 C74 -113.9(3)
O15 K4 C75 C76 14.3(3)
O15 K4 C76 C75 -167.2(2)
O15 K4 C76 C77 -44.6(2)
O15 K4 C76 C80 73.4(3)
O15 K4 C77 C76 133.3(2)
O15 K4 C77 C78 -100.7(3)
O15 K4 C78 C77 73.9(3)
O15 K4 C78 C79 -164.3(2)
O15 K4 C78 C93 -45.3(3)
O15 K4 C79 C74 144.2(2)
O15 K4 C79 C78 16.0(2)
C53 K4 O9 K3 -0.41(17)
C53 K4 O9 C68 179.1(3)
C53 K4 C60 C59 8.8(3)
C53 K4 C60 C61 -112.4(3)
C53 K4 C60 C65 126.2(3)
C53 K4 C61 O14 -56.9(3)
C53 K4 C61 C60 56.9(2)
C53 K4 C61 C62 -173.6(3)
C53 K4 C62 C61 6.0(3)
C53 K4 C62 C63 128.4(2)
C53 K4 C62 C66 -114.3(3)
C53 K4 C63 C62 -55.6(3)
C53 K4 C63 C64 72.0(2)
C53 K4 C64 C63 -113.9(2)
C53 K4 C64 C65 8.2(3)
C53 K4 C64 C85 127.5(3)
C53 K4 C65 C60 -45.3(2)
C53 K4 C65 C64 -171.6(3)
C53 K4 C68 O9 -0.9(3)
C53 K4 C68 C67 116.0(3)
C53 K4 C68 C69 -116.1(3)
C53 K4 C74 C73 114.4(3)
C53 K4 C74 C75 -5.4(3)
C53 K4 C74 C79 -127.9(2)
C53 K4 C75 O10 56.6(3)
C53 K4 C75 C74 174.3(3)
C53 K4 C75 C76 -57.6(2)
C53 K4 C76 C75 111.6(3)
C53 K4 C76 C77 -125.8(3)
C53 K4 C76 C80 -7.8(3)
C53 K4 C77 C76 45.8(2)
C53 K4 C77 C78 171.9(3)
C53 K4 C78 C77 -8.0(3)
C53 K4 C78 C79 113.8(2)
C53 K4 C78 C93 -127.2(3)
C53 K4 C79 C74 56.2(3)
C53 K4 C79 C78 -72.0(2)
C53 C54 C55 K3 73.4(4)
C53 C54 C55 C56 3.3(6)
C53 C54 C80 C76 -59.5(6)
C53 C58 C59 C60 60.6(5)
C54 K3 O9 K4 -19.72(17)
C54 K3 O9 C68 161.0(5)
C54 K3 O10 C75 -69.9(3)
C54 K3 O10 C97 125.4(3)
C54 K3 O11 C98 0.1(3)
C54 K3 O11 C99 120.6(3)
C54 K3 O12 C100 -75.7(4)
C54 K3 O12 C101 137.2(3)
C54 K3 O13 C102 -105.8(4)
C54 K3 O13 C103 14.8(3)
C54 K3 O14 C61 55.8(3)
C54 K3 O14 C104 -137.9(3)
C54 K3 C55 C56 124.6(4)
C54 K3 C56 C55 -29.3(2)
C54 K3 C56 C57 90.6(3)
C54 K3 C56 C81 -149.2(4)
C54 K3 C57 C56 -65.1(3)
C54 K3 C57 C58 60.1(3)
C54 K3 C58 C53 28.0(2)
C54 K3 C58 C57 -96.6(3)
C54 K3 C58 C59 149.0(3)
C54 C53 C58 K3 -56.5(3)
C54 C53 C58 C57 7.4(6)
C54 C53 C58 C59 -176.1(4)
C54 C55 C56 K3 75.4(4)
C54 C55 C56 C57 2.8(6)
C54 C55 C56 C81 -174.6(4)
C55 K3 O9 K4 -21.9(2)
C55 K3 O9 C68 158.8(5)
C55 K3 O10 C75 -94.8(3)
C55 K3 O10 C97 100.5(3)
C55 K3 O11 C98 -22.0(3)
C55 K3 O11 C99 98.5(3)
C55 K3 O12 C100 -84.6(4)
C55 K3 O12 C101 128.3(3)
C55 K3 O13 C102 -76.6(4)
C55 K3 O13 C103 44.0(3)
C55 K3 O14 C61 77.7(3)
C55 K3 O14 C104 -115.9(3)
C55 K3 C54 C53 -124.9(4)
C55 K3 C54 C80 113.8(5)
C55 K3 C56 C57 119.9(4)
C55 K3 C56 C81 -119.9(5)
C55 K3 C57 C56 -32.5(3)
C55 K3 C57 C58 92.7(3)
C55 K3 C58 C53 60.4(2)
C55 K3 C58 C57 -64.3(3)
C55 K3 C58 C59 -178.7(3)
C55 C54 C80 C76 123.9(4)
C55 C56 C57 K3 72.7(3)
C55 C56 C57 C58 -3.7(6)
C55 C56 C81 C82 -56.6(9)
C55 C56 C81 C82A 115.6(6)
C55 C56 C81 C83 63.9(8)
C55 C56 C81 C83A -125.4(6)
C55 C56 C81 C84 173.2(7)
C55 C56 C81 C84A -5.2(6)
C56 K3 O9 K4 0.9(2)
C56 K3 O9 C68 -178.4(5)
C56 K3 O10 C75 -97.6(3)
C56 K3 O10 C97 97.7(3)
C56 K3 O11 C98 -43.4(3)
C56 K3 O11 C99 77.2(3)
C56 K3 O12 C100 -108.7(4)
C56 K3 O12 C101 104.2(4)
C56 K3 O13 C102 -77.3(4)
C56 K3 O13 C103 43.4(3)
C56 K3 O14 C61 98.0(3)
C56 K3 O14 C104 -95.7(3)
C56 K3 C54 C53 -94.4(3)
C56 K3 C54 C55 30.5(3)
C56 K3 C54 C80 144.3(4)
C56 K3 C55 C54 -124.6(4)
C56 K3 C57 C58 125.2(4)
C56 K3 C58 C53 94.4(3)
C56 K3 C58 C57 -30.3(3)
C56 K3 C58 C59 -144.7(4)
C56 C57 C58 K3 70.8(4)
C56 C57 C58 C53 -1.6(6)
C56 C57 C58 C59 -178.1(4)
C57 K3 O9 K4 23.3(2)
C57 K3 O9 C68 -156.0(5)
C57 K3 O10 C75 -77.2(3)
C57 K3 O10 C97 118.1(3)
C57 K3 O11 C98 -43.9(3)
C57 K3 O11 C99 76.6(4)
C57 K3 O12 C100 -132.6(3)
C57 K3 O12 C101 80.3(4)
C57 K3 O13 C102 -98.7(4)
C57 K3 O13 C103 22.0(3)
C57 K3 O14 C61 95.2(3)
C57 K3 O14 C104 -98.5(3)
C57 K3 C54 C53 -60.4(2)
C57 K3 C54 C55 64.5(3)
C57 K3 C54 C80 178.3(3)
C57 K3 C55 C54 -92.1(3)
C57 K3 C55 C56 32.4(2)
C57 K3 C56 C55 -119.9(4)
C57 K3 C56 C81 120.2(5)
C57 K3 C58 C53 124.7(4)
C57 K3 C58 C59 -114.4(4)
C57 C56 C81 C82 126.1(8)
C57 C56 C81 C82A -61.7(6)
C57 C56 C81 C83 -113.4(8)
C57 C56 C81 C83A 57.3(6)
C57 C56 C81 C84 -4.1(8)
C57 C56 C81 C84A 177.5(5)
C57 C58 C59 C60 -122.9(4)
C58 K3 O9 K4 20.87(16)
C58 K3 O9 C68 -158.4(5)
C58 K3 O10 C75 -55.4(3)
C58 K3 O10 C97 139.9(3)
C58 K3 O11 C98 -14.1(3)
C58 K3 O11 C99 106.4(3)
C58 K3 O12 C100 -141.2(3)
C58 K3 O12 C101 71.7(4)
C58 K3 O13 C102 -120.3(3)
C58 K3 O13 C103 0.3(3)
C58 K3 O14 C61 70.4(3)
C58 K3 O14 C104 -123.3(3)
C58 K3 C54 C53 -28.4(2)
C58 K3 C54 C55 96.5(3)
C58 K3 C54 C80 -149.7(3)
C58 K3 C55 C54 -60.0(3)
C58 K3 C55 C56 64.6(3)
C58 K3 C56 C55 -91.1(3)
C58 K3 C56 C57 28.8(2)
C58 K3 C56 C81 149.0(4)
C58 K3 C57 C56 -125.2(4)
C58 C53 C54 K3 56.7(3)
C58 C53 C54 C55 -8.3(6)
C58 C53 C54 C80 175.2(3)
C58 C59 C60 K4 -35.4(5)
C58 C59 C60 C61 60.0(6)
C58 C59 C60 C65 -121.8(5)
C59 C60 C61 K4 -112.8(4)
C59 C60 C61 O14 1.7(7)
C59 C60 C61 C62 -174.3(4)
C59 C60 C65 K4 109.0(4)
C59 C60 C65 C64 179.4(5)
C60 K4 O8 C53 71.1(3)
C60 K4 O9 K3 -59.13(16)
C60 K4 O9 C68 120.4(3)
C60 K4 C53 O8 -96.8(3)
C60 K4 C53 C54 148.3(4)
C60 K4 C53 C58 18.0(3)
C60 K4 C61 O14 -113.7(4)
C60 K4 C61 C62 129.5(4)
C60 K4 C62 C61 -27.3(2)
C60 K4 C62 C63 95.1(3)
C60 K4 C62 C66 -147.6(3)
C60 K4 C63 C62 -62.8(2)
C60 K4 C63 C64 64.8(2)
C60 K4 C64 C63 -92.8(3)
C60 K4 C64 C65 29.3(3)
C60 K4 C64 C85 148.5(3)
C60 K4 C65 C64 -126.3(4)
C60 K4 C68 O9 -58.5(3)
C60 K4 C68 C67 58.4(3)
C60 K4 C68 C69 -173.7(3)
C60 K4 C74 C73 65.6(3)
C60 K4 C74 C75 -54.2(3)
C60 K4 C74 C79 -176.6(2)
C60 K4 C75 O10 21.0(3)
C60 K4 C75 C74 138.7(3)
C60 K4 C75 C76 -93.2(3)
C60 K4 C76 C75 99.0(2)
C60 K4 C76 C77 -138.4(2)
C60 K4 C76 C80 -20.4(3)
C60 K4 C77 C76 54.2(3)
C60 K4 C77 C78 -179.7(2)
C60 K4 C78 C77 0.5(5)
C60 K4 C78 C79 122.3(3)
C60 K4 C78 C93 -118.7(3)
C60 K4 C79 C74 6.5(4)
C60 K4 C79 C78 -121.7(3)
C60 C61 C62 K4 60.3(4)
C60 C61 C62 C63 -7.1(7)
C60 C61 C62 C66 171.4(5)
C61 O14 C104 C103 -175.2(4)
C61 C60 C65 K4 -72.8(4)
C61 C60 C65 C64 -2.4(7)
C61 C62 C63 K4 69.6(4)
C61 C62 C63 C64 1.4(7)
C61 C62 C66 C67 -110.6(5)
C62 C63 C64 K4 69.4(5)
C62 C63 C64 C65 3.3(7)
C62 C63 C64 C85 -179.5(5)
C62 C66 C67 C68 58.1(5)
C62 C66 C67 C72 -132.5(4)
C63 K4 O8 C53 84.7(3)
C63 K4 O9 K3 -110.74(17)
C63 K4 O9 C68 68.8(3)
C63 K4 C53 O8 -103.4(3)
C63 K4 C53 C54 141.7(3)
C63 K4 C53 C58 11.4(3)
C63 K4 C60 C59 -179.3(3)
C63 K4 C60 C61 59.5(2)
C63 K4 C60 C65 -61.9(3)
C63 K4 C61 O14 147.9(3)
C63 K4 C61 C60 -98.4(3)
C63 K4 C61 C62 31.1(2)
C63 K4 C62 C61 -122.4(4)
C63 K4 C62 C66 117.4(4)
C63 K4 C64 C65 122.1(4)
C63 K4 C64 C85 -118.6(4)
C63 K4 C65 C60 95.1(3)
C63 K4 C65 C64 -31.1(2)
C63 K4 C68 O9 -105.5(3)
C63 K4 C68 C67 11.4(3)
C63 K4 C68 C69 139.3(3)
C63 K4 C74 C73 -3.4(3)
C63 K4 C74 C75 -123.2(3)
C63 K4 C74 C79 114.3(3)
C63 K4 C75 O10 -39.0(3)
C63 K4 C75 C74 78.6(3)
C63 K4 C75 C76 -153.2(2)
C63 K4 C76 C75 52.5(4)
C63 K4 C76 C77 175.0(3)
C63 K4 C76 C80 -66.9(4)
C63 K4 C78 C77 177.6(3)
C63 K4 C78 C79 -60.6(4)
C63 K4 C78 C93 58.4(4)
C63 K4 C79 C74 -87.2(3)
C63 K4 C79 C78 144.6(2)
C63 C62 C66 C67 67.8(6)
C63 C64 C65 K4 67.4(4)
C63 C64 C65 C60 -2.9(7)
C63 C64 C85 C86 -61.8(6)
C63 C64 C85 C87 175.4(5)
C63 C64 C85 C88 55.4(6)
C64 K4 O8 C53 103.3(3)
C64 K4 O9 K3 -98.96(16)
C64 K4 O9 C68 80.6(3)
C64 K4 C53 O8 -79.5(3)
C64 K4 C53 C54 165.6(3)
C64 K4 C53 C58 35.3(3)
C64 K4 C60 C59 -146.6(4)
C64 K4 C60 C61 92.2(3)
C64 K4 C60 C65 -29.2(2)
C64 K4 C61 O14 -179.4(3)
C64 K4 C61 C60 -65.7(2)
C64 K4 C61 C62 63.8(3)
C64 K4 C62 C61 -93.8(3)
C64 K4 C62 C63 28.6(2)
C64 K4 C62 C66 146.0(3)
C64 K4 C63 C62 -127.6(3)
C64 K4 C65 C60 126.3(4)
C64 K4 C68 O9 -103.1(3)
C64 K4 C68 C67 13.8(3)
C64 K4 C68 C69 141.7(3)
C64 K4 C74 C73 -6.7(4)
C64 K4 C74 C75 -126.5(3)
C64 K4 C74 C79 111.1(3)
C64 K4 C75 O10 -8.3(4)
C64 K4 C75 C74 109.3(3)
C64 K4 C75 C76 -122.5(3)
C64 K4 C76 C75 121.6(3)
C64 K4 C76 C77 -115.8(4)
C64 K4 C76 C80 2.2(5)
C64 K4 C77 C76 125.3(3)
C64 K4 C77 C78 -108.7(3)
C64 K4 C78 C77 123.9(3)
C64 K4 C78 C79 -114.3(3)
C64 K4 C78 C93 4.7(4)
C64 K4 C79 C74 -118.1(3)
C64 K4 C79 C78 113.7(3)
C65 K4 O8 C53 97.3(3)
C65 K4 O9 K3 -73.28(17)
C65 K4 O9 C68 106.2(3)
C65 K4 C53 O8 -75.9(3)
C65 K4 C53 C54 169.2(3)
C65 K4 C53 C58 38.9(3)
C65 K4 C60 C59 -117.4(4)
C65 K4 C60 C61 121.4(4)
C65 K4 C61 O14 -146.0(3)
C65 K4 C61 C60 -32.3(2)
C65 K4 C61 C62 97.2(3)
C65 K4 C62 C61 -60.6(3)
C65 K4 C62 C63 61.8(2)
C65 K4 C62 C66 179.2(3)
C65 K4 C63 C62 -96.0(3)
C65 K4 C63 C64 31.6(2)
C65 K4 C64 C63 -122.1(4)
C65 K4 C64 C85 119.3(4)
C65 K4 C68 O9 -79.7(3)
C65 K4 C68 C67 37.2(3)
C65 K4 C68 C69 165.1(2)
C65 K4 C74 C73 56.3(4)
C65 K4 C74 C75 -63.4(4)
C65 K4 C74 C79 174.1(3)
C65 K4 C75 O10 30.3(4)
C65 K4 C75 C74 147.9(3)
C65 K4 C75 C76 -83.9(3)
C65 K4 C76 C75 121.4(3)
C65 K4 C76 C77 -116.0(3)
C65 K4 C76 C80 2.0(4)
C65 K4 C77 C76 89.3(3)
C65 K4 C77 C78 -144.6(2)
C65 K4 C78 C77 66.2(4)
C65 K4 C78 C79 -172.0(3)
C65 K4 C78 C93 -53.0(4)
C65 C60 C61 K4 69.0(4)
C65 C60 C61 O14 -176.5(4)
C65 C60 C61 C62 7.5(7)
C65 C64 C85 C86 115.2(5)
C65 C64 C85 C87 -7.6(7)
C65 C64 C85 C88 -127.6(5)
C66 C62 C63 K4 -108.8(4)
C66 C62 C63 C64 -177.0(5)
C66 C67 C68 K4 -63.1(4)
C66 C67 C68 O9 -4.5(6)
C66 C67 C68 C69 174.6(4)
C66 C67 C72 C71 -169.9(4)
C67 C68 C69 C70 -4.9(6)
C67 C68 C69 C73 -173.6(4)
C68 K4 O8 C53 0.5(4)
C68 K4 O9 K3 -179.5(4)
C68 K4 C53 O8 -179.6(3)
C68 K4 C53 C54 65.5(3)
C68 K4 C53 C58 -64.8(3)
C68 K4 C60 C59 116.8(3)
C68 K4 C60 C61 -4.4(2)
C68 K4 C60 C65 -125.7(3)
C68 K4 C61 O14 61.6(3)
C68 K4 C61 C60 175.3(3)
C68 K4 C61 C62 -55.2(3)
C68 K4 C62 C61 113.6(3)
C68 K4 C62 C63 -124.0(3)
C68 K4 C62 C66 -6.6(2)
C68 K4 C63 C62 46.7(2)
C68 K4 C63 C64 174.3(2)
C68 K4 C64 C63 -5.4(2)
C68 K4 C64 C65 116.7(3)
C68 K4 C64 C85 -124.1(3)
C68 K4 C65 C60 58.0(3)
C68 K4 C65 C64 -68.2(3)
C68 K4 C74 C73 6.9(2)
C68 K4 C74 C75 -112.9(3)
C68 K4 C74 C79 124.7(3)
C68 K4 C75 O10 -61.5(3)
C68 K4 C75 C74 56.1(3)
C68 K4 C75 C76 -175.7(3)
C68 K4 C76 C75 4.0(3)
C68 K4 C76 C77 126.6(2)
C68 K4 C76 C80 -115.4(3)
C68 K4 C77 C76 -57.4(2)
C68 K4 C77 C78 68.7(3)
C68 K4 C78 C77 -116.6(3)
C68 K4 C78 C79 5.2(2)
C68 K4 C78 C93 124.2(3)
C68 K4 C79 C74 -46.4(2)
C68 K4 C79 C78 -174.6(2)
C68 C67 C72 C71 -0.7(7)
C68 C69 C70 C71 1.0(7)
C68 C69 C73 C74 -59.0(5)
C69 C70 C71 C72 3.0(7)
C69 C70 C71 C89 -169.3(4)
C69 C73 C74 K4 18.2(4)
C69 C73 C74 C75 108.3(5)
C69 C73 C74 C79 -66.8(6)
C70 C69 C73 C74 132.3(4)
C70 C71 C72 C67 -3.2(7)
C70 C71 C89 C90 108.4(6)
C70 C71 C89 C91 -12.5(7)
C70 C71 C89 C92 -134.9(5)
C72 C67 C68 K4 127.0(3)
C72 C67 C68 O9 -174.3(4)
C72 C67 C68 C69 4.7(6)
C72 C71 C89 C90 -63.5(7)
C72 C71 C89 C91 175.6(5)
C72 C71 C89 C92 53.2(6)
C73 C69 C70 C71 169.4(4)
C73 C74 C75 K4 -109.1(5)
C73 C74 C75 O10 8.9(7)
C73 C74 C75 C76 -170.7(5)
C73 C74 C79 K4 106.9(4)
C73 C74 C79 C78 174.9(5)
C74 C75 C76 K4 63.2(4)
C74 C75 C76 C77 -4.5(7)
C74 C75 C76 C80 174.2(4)
C75 O10 C97 C98 176.4(3)
C75 C74 C79 K4 -68.4(4)
C75 C74 C79 C78 -0.4(8)
C75 C76 C77 K4 71.6(4)
C75 C76 C77 C78 0.3(7)
C75 C76 C80 C54 -59.5(6)
C76 K4 O8 C53 -71.3(3)
C76 K4 O9 K3 58.62(16)
C76 K4 O9 C68 -121.9(3)
C76 K4 C53 O8 96.7(3)
C76 K4 C53 C54 -18.2(3)
C76 K4 C53 C58 -148.5(3)
C76 K4 C60 C59 21.4(3)
C76 K4 C60 C61 -99.8(2)
C76 K4 C60 C65 138.9(2)
C76 K4 C61 O14 -21.3(3)
C76 K4 C61 C60 92.4(2)
C76 K4 C61 C62 -138.1(3)
C76 K4 C62 C61 55.0(3)
C76 K4 C62 C63 177.4(2)
C76 K4 C62 C66 -65.3(3)
C76 K4 C63 C62 -5.0(4)
C76 K4 C63 C64 122.6(3)
C76 K4 C64 C63 -122.5(3)
C76 K4 C64 C65 -0.4(5)
C76 K4 C64 C85 118.9(3)
C76 K4 C65 C60 -53.9(3)
C76 K4 C65 C64 179.8(2)
C76 K4 C68 O9 57.2(3)
C76 K4 C68 C67 174.1(3)
C76 K4 C68 C69 -58.0(3)
C76 K4 C74 C73 148.0(3)
C76 K4 C74 C75 28.2(2)
C76 K4 C74 C79 -94.2(3)
C76 K4 C75 O10 114.2(4)
C76 K4 C75 C74 -128.2(4)
C76 K4 C77 C78 126.0(4)
C76 K4 C78 C77 -29.2(2)
C76 K4 C78 C79 92.6(3)
C76 K4 C78 C93 -148.4(3)
C76 K4 C79 C74 63.4(2)
C76 K4 C79 C78 -64.8(2)
C76 C77 C78 K4 71.4(5)
C76 C77 C78 C79 3.6(7)
C76 C77 C78 C93 -175.0(5)
C77 K4 O8 C53 -97.3(3)
C77 K4 O9 K3 72.40(17)
C77 K4 O9 C68 -108.1(3)
C77 K4 C53 O8 76.0(3)
C77 K4 C53 C54 -39.0(3)
C77 K4 C53 C58 -169.3(3)
C77 K4 C60 C59 -0.8(4)
C77 K4 C60 C61 -122.0(2)
C77 K4 C60 C65 116.7(3)
C77 K4 C61 O14 -31.0(4)
C77 K4 C61 C60 82.8(3)
C77 K4 C61 C62 -147.7(3)
C77 K4 C62 C61 63.8(4)
C77 K4 C62 C63 -173.9(3)
C77 K4 C62 C66 -56.5(4)
C77 K4 C64 C63 172.0(3)
C77 K4 C64 C65 -65.9(4)
C77 K4 C64 C85 53.4(4)
C77 K4 C65 C60 -88.8(3)
C77 K4 C65 C64 144.9(3)
C77 K4 C68 O9 78.0(3)
C77 K4 C68 C67 -165.1(3)
C77 K4 C68 C69 -37.2(3)
C77 K4 C74 C73 -179.2(3)
C77 K4 C74 C75 61.0(3)
C77 K4 C74 C79 -61.4(2)
C77 K4 C75 O10 145.5(3)
C77 K4 C75 C74 -96.8(3)
C77 K4 C75 C76 31.3(2)
C77 K4 C76 C75 -122.6(4)
C77 K4 C76 C80 118.0(4)
C77 K4 C78 C79 121.8(4)
C77 K4 C78 C93 -119.2(4)
C77 K4 C79 C74 96.4(3)
C77 K4 C79 C78 -31.8(2)
C77 C76 C80 C54 119.2(5)
C77 C78 C79 K4 66.2(4)
C77 C78 C79 C74 -3.5(8)
C77 C78 C93 C94 -131.8(5)
C77 C78 C93 C95 108.8(5)
C77 C78 C93 C96 -9.9(7)
C78 K4 O8 C53 -103.3(3)
C78 K4 O9 K3 98.06(16)
C78 K4 O9 C68 -82.4(3)
C78 K4 C53 O8 79.4(3)
C78 K4 C53 C54 -35.5(3)
C78 K4 C53 C58 -165.8(3)
C78 K4 C60 C59 -1.0(5)
C78 K4 C60 C61 -122.3(3)
C78 K4 C60 C65 116.4(3)
C78 K4 C61 O14 7.1(5)
C78 K4 C61 C60 120.8(3)
C78 K4 C61 C62 -109.6(3)
C78 K4 C62 C61 126.9(3)
C78 K4 C62 C63 -110.7(3)
C78 K4 C62 C66 6.6(4)
C78 K4 C63 C62 118.6(3)
C78 K4 C63 C64 -113.8(3)
C78 K4 C64 C63 114.3(3)
C78 K4 C64 C65 -123.6(3)
C78 K4 C64 C85 -4.4(4)
C78 K4 C65 C60 -124.8(3)
C78 K4 C65 C64 108.9(3)
C78 K4 C68 O9 101.5(3)
C78 K4 C68 C67 -141.6(3)
C78 K4 C68 C69 -13.7(3)
C78 K4 C74 C73 -146.0(3)
C78 K4 C74 C75 94.2(3)
C78 K4 C74 C79 -28.3(2)
C78 K4 C75 O10 178.7(3)
C78 K4 C75 C74 -63.6(3)
C78 K4 C75 C76 64.5(3)
C78 K4 C76 C75 -93.1(3)
C78 K4 C76 C77 29.5(2)
C78 K4 C76 C80 147.5(4)
C78 K4 C77 C76 -126.0(4)
C78 K4 C79 C74 128.2(3)
C79 C74 C75 K4 66.2(4)
C79 C74 C75 O10 -175.9(4)
C79 C74 C75 C76 4.6(7)
C79 C78 C93 C94 49.7(7)
C79 C78 C93 C95 -69.7(6)
C79 C78 C93 C96 171.6(5)
C80 C54 C55 K3 -110.0(3)
C80 C54 C55 C56 179.9(4)
C80 C76 C77 K4 -107.2(4)
C80 C76 C77 C78 -178.5(5)
C81 C56 C57 K3 -109.8(4)
C81 C56 C57 C58 173.8(4)
C85 C64 C65 K4 -109.8(4)
C85 C64 C65 C60 180.0(5)
C89 C71 C72 C67 169.2(4)
C93 C78 C79 K4 -115.2(4)
C93 C78 C79 C74 175.0(5)
C97 O10 C75 K4 171.7(2)
C97 O10 C75 C74 79.4(5)
C97 O10 C75 C76 -101.1(5)
C98 O11 C99 C100 170.9(5)
C99 O11 C98 C97 172.3(4)
C100 O12 C101 C102 168.9(4)
C101 O12 C100 C99 -167.5(4)
C102 O13 C103 C104 -173.4(5)
C103 O13 C102 C101 -173.1(5)
C104 O14 C61 K4 -172.9(3)
C104 O14 C61 C60 101.1(5)
C104 O14 C61 C62 -82.8(5)
